data_4081567
loop_
_publ_author_name
'Abdulmalic, Mohammad A.'
'Aliabadi, Azar'
'Petr, Andreas Kurt'
'Krupskaya, Yulia'
'Kataev, Vladislav'
'B\"uchner, Bernd'
'Hahn, Torsten'
'Kortus, Jens'
'Y\'eche, Nicolas'
'Klauss, Hans-Henning'
'R\"uffer, Tobias'

_publ_section_title
;
 Redox-Active Ferrocene as a Tuning Functionality for Magnetic
 Superexchange Interactions of Bis(oxamato) Type Complexes
;
_journal_issue 20
_journal_name_full Organometallics
_journal_page_first 5988
_journal_paper_doi 10.1021/om4005115
_journal_volume 32
_journal_year 2013
_chemical_formula_moiety 'C32 H54 Cu3 Fe N9 O9, 1.99(N O3), 0.25(C H4 O)'
_chemical_formula_sum 'C32.25 H55 Cu3 Fe N11 O15.23'
_chemical_formula_weight 1086.96
_chemical_name_systematic
;
 ?
;
_space_group_IT_number 148
_symmetry_cell_setting hexagonal
_symmetry_space_group_name_Hall '-R 3'
_symmetry_space_group_name_H-M 'R -3 :H'
_atom_sites_solution_hydrogens geom
_atom_sites_solution_primary direct
_atom_sites_solution_secondary difmap
_audit_creation_method SHELXL-97
_cell_angle_alpha 90.00
_cell_angle_beta 90.00
_cell_angle_gamma 120.00
_cell_formula_units_Z 18
_cell_length_a 27.2381(10)
_cell_length_b 27.2381(10)
_cell_length_c 34.7756(13)
_cell_measurement_reflns_used 5495
_cell_measurement_temperature 115
_cell_measurement_theta_max 62.5773
_cell_measurement_theta_min 3.2423
_cell_volume 22343.9(14)
_computing_cell_refinement
;
CrysAlisPro, Oxford Diffraction Ltd.,
Version 1.171.33.64 (release 22-03-2010 CrysAlis171 .NET)
(compiled Mar 22 2010,13:57:49)
;
_computing_data_collection
;
CrysAlisPro, Oxford Diffraction Ltd.,
Version 1.171.33.64 (release 22-03-2010 CrysAlis171 .NET)
(compiled Mar 22 2010,13:57:49)
;
_computing_data_reduction
;
CrysAlisPro, Oxford Diffraction Ltd.,
Version 1.171.33.64 (release 22-03-2010 CrysAlis171 .NET)
(compiled Mar 22 2010,13:57:49)
;
_computing_structure_refinement 'SHELXL-97 (Sheldrick, 1997)'
_computing_structure_solution 'SHELXS-97 (Sheldrick, 1997)'
_diffrn_ambient_temperature 115
_diffrn_measured_fraction_theta_full 0.971
_diffrn_measured_fraction_theta_max 0.971
_diffrn_measurement_device_type 'oxford gemini s'
_diffrn_measurement_method '\w scans'
_diffrn_radiation_monochromator graphite
_diffrn_radiation_source 'fine-focus sealed tube'
_diffrn_radiation_type CuK\a
_diffrn_radiation_wavelength 1.54184
_diffrn_reflns_av_R_equivalents 0.0416
_diffrn_reflns_av_sigmaI/netI 0.0554
_diffrn_reflns_limit_h_max 20
_diffrn_reflns_limit_h_min -31
_diffrn_reflns_limit_k_max 26
_diffrn_reflns_limit_k_min -16
_diffrn_reflns_limit_l_max 40
_diffrn_reflns_limit_l_min -39
_diffrn_reflns_number 14341
_diffrn_reflns_theta_full 62.67
_diffrn_reflns_theta_max 62.67
_diffrn_reflns_theta_min 3.25
_diffrn_standards_decay_% 0
_diffrn_standards_interval_count 50
_diffrn_standards_interval_time 10
_diffrn_standards_number 2
_exptl_absorpt_coefficient_mu 4.3420
_exptl_absorpt_correction_T_max 1
_exptl_absorpt_correction_T_min 0.61039
_exptl_absorpt_correction_type multi-scan
_exptl_absorpt_process_details
;
CrysAlisPro, Oxford Diffraction Ltd.,
Version 1.171.33.64 (release 22-03-2010 CrysAlis171 .NET)
(compiled Mar 22 2010,13:57:49)
Empirical absorption correction using spherical harmonics,
 implemented in SCALE3 ABSPACK scaling algorithm.
;
_exptl_crystal_colour green
_exptl_crystal_density_diffrn 1.456
_exptl_crystal_density_method 'not measured'
_exptl_crystal_description block
_exptl_crystal_F_000 10085.1
_exptl_crystal_size_max 0.3
_exptl_crystal_size_mid 0.3
_exptl_crystal_size_min 0.1
_refine_diff_density_max 2.474
_refine_diff_density_min -1.135
_refine_diff_density_rms 0.143
_refine_ls_extinction_method none
_refine_ls_goodness_of_fit_ref 1.037
_refine_ls_hydrogen_treatment constr
_refine_ls_matrix_type full
_refine_ls_number_parameters 729
_refine_ls_number_reflns 7747
_refine_ls_number_restraints 759
_refine_ls_restrained_S_all 1.018
_refine_ls_R_factor_all 0.1236
_refine_ls_R_factor_gt 0.0971
_refine_ls_shift/su_max 0.048
_refine_ls_shift/su_mean 0.009
_refine_ls_structure_factor_coef Fsqd
_refine_ls_weighting_details 'calc w=1/[\s^2^(Fo^2^)+(0.2000P)^2^+0.0000P] where P=(Fo^2^+2Fc^2^)/3'
_refine_ls_weighting_scheme calc
_refine_ls_wR_factor_gt 0.2641
_refine_ls_wR_factor_ref 0.2826
_reflns_number_gt 4964
_reflns_number_total 7747
_reflns_threshold_expression >2sigma(I)
_cod_data_source_file om4005115_si_004.cif
_cod_data_source_block abdufc+_=_8
_cod_original_sg_symbol_H-M R-3
_cod_database_code 4081567

loop_
_symmetry_equiv_pos_as_xyz
'x, y, z'
'-y, x-y, z'
'-x+y, -x, z'
'x+2/3, y+1/3, z+1/3'
'-y+2/3, x-y+1/3, z+1/3'
'-x+y+2/3, -x+1/3, z+1/3'
'x+1/3, y+2/3, z+2/3'
'-y+1/3, x-y+2/3, z+2/3'
'-x+y+1/3, -x+2/3, z+2/3'
'-x, -y, -z'
'y, -x+y, -z'
'x-y, x, -z'
'-x+2/3, -y+1/3, -z+1/3'
'y+2/3, -x+y+1/3, -z+1/3'
'x-y+2/3, x+1/3, -z+1/3'
'-x+1/3, -y+2/3, -z+2/3'
'y+1/3, -x+y+2/3, -z+2/3'
'x-y+1/3, x+2/3, -z+2/3'

loop_
_atom_site_label
_atom_site_type_symbol
_atom_site_fract_x
_atom_site_fract_y
_atom_site_fract_z
_atom_site_U_iso_or_equiv
_atom_site_adp_type
_atom_site_occupancy
_atom_site_symmetry_multiplicity
_atom_site_calc_flag
_atom_site_refinement_flags
_atom_site_disorder_assembly
_atom_site_disorder_group
C3 C 0.4213(3) 0.9396(4) 0.0772(2) 0.064(2) Uani 1 1 d . A .
C4 C 0.4361(3) 0.9870(3) 0.0473(2) 0.0526(18) Uani 1 1 d . A .
C5 C 0.2516(5) 0.7864(4) 0.0409(3) 0.049(3) Uani 0.511(9) 1 d PGU A 1
C6 C 0.2079(4) 0.7505(5) 0.0667(3) 0.058(4) Uani 0.511(9) 1 d PGU A 1
H6 H 0.1795 0.7566 0.0762 0.070 Uiso 0.511(9) 1 calc PR A 1
C7 C 0.2153(5) 0.7037(4) 0.0755(3) 0.067(4) Uani 0.511(9) 1 d PGU A 1
H7 H 0.1925 0.6737 0.0918 0.081 Uiso 0.511(9) 1 calc PR A 1
C8 C 0.2635(6) 0.7106(5) 0.0550(4) 0.076(4) Uani 0.511(9) 1 d PGU A 1
H8 H 0.2779 0.6860 0.0556 0.092 Uiso 0.511(9) 1 calc PR A 1
C9 C 0.2859(5) 0.7618(5) 0.0336(3) 0.065(4) Uani 0.511(9) 1 d PGU A 1
H9 H 0.3176 0.7765 0.0177 0.078 Uiso 0.511(9) 1 calc PR A 1
C5' C 0.2295(5) 0.7878(4) 0.0651(2) 0.048(3) Uani 0.489(9) 1 d PGU A 2
C6' C 0.2144(4) 0.7923(4) 0.1035(3) 0.051(3) Uani 0.489(9) 1 d PGU A 2
H6' H 0.2150 0.8238 0.1143 0.061 Uiso 0.489(9) 1 calc PR A 2
C7' C 0.1982(4) 0.7402(4) 0.1225(2) 0.053(3) Uani 0.489(9) 1 d PGU A 2
H7' H 0.1864 0.7316 0.1479 0.064 Uiso 0.489(9) 1 calc PR A 2
C8' C 0.2034(5) 0.7035(4) 0.0958(3) 0.054(4) Uani 0.489(9) 1 d PGU A 2
H8' H 0.1955 0.6667 0.1007 0.065 Uiso 0.489(9) 1 calc PR A 2
C9' C 0.2227(5) 0.7330(5) 0.0604(2) 0.051(4) Uani 0.489(9) 1 d PGU A 2
H9' H 0.2297 0.7188 0.0380 0.062 Uiso 0.489(9) 1 calc PR A 2
C1 C 0.2169(3) 0.8377(4) 0.0126(3) 0.062(2) Uani 1 1 d . A .
C2 C 0.2351(3) 0.8952(4) -0.0068(2) 0.059(2) Uani 1 1 d . A .
C10 C 0.3591(5) 0.8429(4) 0.0954(3) 0.040(3) Uani 0.489(9) 1 d PGU A 1
C11 C 0.3587(5) 0.7919(5) 0.0860(3) 0.058(4) Uani 0.489(9) 1 d PGU A 1
H11 H 0.3683 0.7832 0.0624 0.070 Uiso 0.489(9) 1 calc PR A 1
C12 C 0.3410(5) 0.7567(4) 0.1191(4) 0.063(4) Uani 0.489(9) 1 d PGU A 1
H12 H 0.3370 0.7208 0.1209 0.075 Uiso 0.489(9) 1 calc PR A 1
C13 C 0.3305(6) 0.7858(5) 0.1489(3) 0.061(5) Uani 0.489(9) 1 d PGU A 1
H13 H 0.3184 0.7724 0.1737 0.073 Uiso 0.489(9) 1 calc PR A 1
C14 C 0.3417(5) 0.8391(4) 0.1343(3) 0.046(3) Uani 0.489(9) 1 d PGU A 1
H14 H 0.3382 0.8667 0.1478 0.055 Uiso 0.489(9) 1 calc PR A 1
C10' C 0.3486(4) 0.8590(4) 0.1031(3) 0.047(4) Uani 0.511(9) 1 d PGU A 2
C11' C 0.3007(5) 0.8430(4) 0.1270(3) 0.053(3) Uani 0.511(9) 1 d PGU A 2
H11' H 0.2796 0.8612 0.1285 0.064 Uiso 0.511(9) 1 calc PR A 2
C12' C 0.2906(5) 0.7943(4) 0.1482(3) 0.055(4) Uani 0.511(9) 1 d PGU A 2
H12' H 0.2617 0.7750 0.1661 0.066 Uiso 0.511(9) 1 calc PR A 2
C13' C 0.3323(5) 0.7802(5) 0.1375(4) 0.060(5) Uani 0.511(9) 1 d PGU A 2
H13' H 0.3356 0.7500 0.1470 0.073 Uiso 0.511(9) 1 calc PR A 2
C14' C 0.3682(4) 0.8202(5) 0.1096(4) 0.054(4) Uani 0.511(9) 1 d PGU A 2
H14' H 0.3990 0.8208 0.0976 0.065 Uiso 0.511(9) 1 calc PR A 2
C18 C 0.0359(5) 0.7970(5) -0.0750(3) 0.091(3) Uani 1 1 d D . .
H18A H 0.0119 0.8045 -0.0917 0.109 Uiso 1 1 calc R B 1
H18B H 0.0150 0.7586 -0.0651 0.109 Uiso 1 1 calc R B 1
N3 N 0.125(2) 0.794(3) -0.0699(7) 0.154(7) Uani 0.13(3) 1 d PDU A 1
C15 C 0.185(2) 0.823(5) -0.0817(16) 0.128(7) Uani 0.13(3) 1 d PDU A 1
H15A H 0.2062 0.8137 -0.0644 0.192 Uiso 0.13(3) 1 calc PR A 1
H15B H 0.1992 0.8632 -0.0813 0.192 Uiso 0.13(3) 1 calc PR A 1
H15C H 0.1876 0.8115 -0.1073 0.192 Uiso 0.13(3) 1 calc PR A 1
C16 C 0.102(4) 0.732(3) -0.0689(19) 0.20(3) Uani 0.13(3) 1 d PDU A 1
H16A H 0.0644 0.7145 -0.0584 0.296 Uiso 0.13(3) 1 calc PR A 1
H16B H 0.1257 0.7237 -0.0532 0.296 Uiso 0.13(3) 1 calc PR A 1
H16C H 0.1006 0.7187 -0.0946 0.296 Uiso 0.13(3) 1 calc PR A 1
C17 C 0.0907(16) 0.810(3) -0.0937(10) 0.089(4) Uani 0.13(3) 1 d PDU A 1
H17A H 0.0826 0.7901 -0.1181 0.107 Uiso 0.13(3) 1 calc PR A 1
H17B H 0.1125 0.8503 -0.0991 0.107 Uiso 0.13(3) 1 calc PR A 1
N3' N 0.1110(5) 0.7745(6) -0.0615(3) 0.154(7) Uani 0.87(3) 1 d PD A 2
C15' C 0.1644(6) 0.7828(10) -0.0775(5) 0.128(7) Uani 0.87(3) 1 d PDU A 2
H15D H 0.1858 0.8205 -0.0877 0.192 Uiso 0.87(3) 1 calc PR A 2
H15E H 0.1565 0.7557 -0.0976 0.192 Uiso 0.87(3) 1 calc PR A 2
H15F H 0.1859 0.7777 -0.0576 0.192 Uiso 0.87(3) 1 calc PR A 2
C16' C 0.0745(6) 0.7130(5) -0.0496(4) 0.096(5) Uani 0.87(3) 1 d PDU A 2
H16D H 0.0382 0.7066 -0.0411 0.143 Uiso 0.87(3) 1 calc PR A 2
H16E H 0.0927 0.7046 -0.0291 0.143 Uiso 0.87(3) 1 calc PR A 2
H16F H 0.0694 0.6889 -0.0711 0.143 Uiso 0.87(3) 1 calc PR A 2
C17' C 0.0797(6) 0.7849(8) -0.0926(3) 0.089(4) Uani 0.87(3) 1 d PD A 2
H17C H 0.0611 0.7519 -0.1092 0.107 Uiso 0.87(3) 1 calc PR A 2
H17D H 0.1061 0.8170 -0.1081 0.107 Uiso 0.87(3) 1 calc PR A 2
C19 C 0.0912(4) 0.8966(4) -0.0603(3) 0.087(3) Uani 1 1 d . . .
H19A H 0.1102 0.9230 -0.0397 0.131 Uiso 1 1 calc R A .
H19B H 0.0639 0.9045 -0.0719 0.131 Uiso 1 1 calc R . .
H19C H 0.1184 0.9002 -0.0792 0.131 Uiso 1 1 calc R . .
C20 C 0.0201(4) 0.8330(5) -0.0142(3) 0.085(3) Uani 1 1 d . . .
H20A H -0.0004 0.8517 -0.0226 0.102 Uiso 1 1 calc R A .
H20B H -0.0072 0.7933 -0.0100 0.102 Uiso 1 1 calc R . .
C21 C 0.0508(4) 0.8593(5) 0.0228(3) 0.085(3) Uani 1 1 d . A .
H21A H 0.0237 0.8528 0.0430 0.102 Uiso 1 1 calc R . .
H21B H 0.0749 0.8999 0.0195 0.102 Uiso 1 1 calc R . .
C22 C 0.0504(5) 0.7772(5) 0.0520(3) 0.113(5) Uani 1 1 d . A .
H22A H 0.0228 0.7519 0.0338 0.169 Uiso 1 1 calc R . .
H22B H 0.0314 0.7814 0.0739 0.169 Uiso 1 1 calc R . .
H22C H 0.0738 0.7619 0.0600 0.169 Uiso 1 1 calc R . .
C23 C 0.1295(4) 0.8716(5) 0.0610(3) 0.088(3) Uani 1 1 d . A .
H23A H 0.1526 0.9079 0.0491 0.132 Uiso 1 1 calc R . .
H23B H 0.1529 0.8560 0.0685 0.132 Uiso 1 1 calc R . .
H23C H 0.1114 0.8761 0.0834 0.132 Uiso 1 1 calc R . .
C24 C 0.5666(5) 0.9409(5) 0.1198(2) 0.083(3) Uani 1 1 d . . .
H24A H 0.5277 0.9130 0.1245 0.124 Uiso 1 1 calc R . .
H24B H 0.5809 0.9667 0.1412 0.124 Uiso 1 1 calc R . .
H24C H 0.5886 0.9225 0.1168 0.124 Uiso 1 1 calc R . .
C25 C 0.5447(6) 0.9322(4) 0.0520(3) 0.104(4) Uani 1 1 d . . .
H25A H 0.5061 0.9050 0.0582 0.156 Uiso 1 1 calc R . .
H25B H 0.5656 0.9130 0.0478 0.156 Uiso 1 1 calc R . .
H25C H 0.5457 0.9525 0.0292 0.156 Uiso 1 1 calc R . .
C26 C 0.6305(4) 1.0161(5) 0.0756(3) 0.083(3) Uani 1 1 d . . .
H26A H 0.6551 1.0009 0.0816 0.099 Uiso 1 1 calc R . .
H26B H 0.6342 1.0253 0.0484 0.099 Uiso 1 1 calc R . .
C27 C 0.6478(4) 1.0678(5) 0.0983(4) 0.095(3) Uani 1 1 d . . .
H27A H 0.6851 1.0973 0.0903 0.114 Uiso 1 1 calc R . .
H27B H 0.6496 1.0601 0.1254 0.114 Uiso 1 1 calc R . .
C28 C 0.6149(5) 1.1152(4) 0.0536(4) 0.102(4) Uani 1 1 d . . .
H28A H 0.5878 1.1274 0.0496 0.154 Uiso 1 1 calc R . .
H28B H 0.6104 1.0883 0.0341 0.154 Uiso 1 1 calc R . .
H28C H 0.6526 1.1473 0.0523 0.154 Uiso 1 1 calc R . .
C29 C 0.6086(6) 1.1273(5) 0.1205(5) 0.139(6) Uani 1 1 d D . .
H29A H 0.6311 1.1262 0.1418 0.167 Uiso 1 1 calc R C 1
H29B H 0.6297 1.1648 0.1092 0.167 Uiso 1 1 calc R C 1
N8 N 0.5118(8) 1.0632(13) 0.1337(10) 0.089(3) Uani 0.26(2) 1 d PDU A 1
C30 C 0.5591(10) 1.1221(13) 0.1358(14) 0.099(4) Uani 0.26(2) 1 d PDU A 1
H30A H 0.5490 1.1466 0.1218 0.119 Uiso 0.26(2) 1 calc PR A 1
H30B H 0.5655 1.1343 0.1625 0.119 Uiso 0.26(2) 1 calc PR A 1
C31 C 0.500(3) 1.039(2) 0.1724(11) 0.118(17) Uani 0.26(2) 1 d PDU A 1
H31A H 0.4710 0.9995 0.1711 0.177 Uiso 0.26(2) 1 calc PR A 1
H31B H 0.4872 1.0589 0.1884 0.177 Uiso 0.26(2) 1 calc PR A 1
H31C H 0.5338 1.0417 0.1832 0.177 Uiso 0.26(2) 1 calc PR A 1
C32 C 0.466(3) 1.073(4) 0.121(2) 0.093(4) Uani 0.26(2) 1 d PDU A 1
H32A H 0.4305 1.0378 0.1203 0.139 Uiso 0.26(2) 1 calc PR A 1
H32B H 0.4740 1.0898 0.0959 0.139 Uiso 0.26(2) 1 calc PR A 1
H32C H 0.4623 1.0984 0.1388 0.139 Uiso 0.26(2) 1 calc PR A 1
N8' N 0.5130(5) 1.0584(6) 0.1389(4) 0.089(3) Uani 0.74(2) 1 d PDU A 2
C30' C 0.5681(6) 1.0989(7) 0.1513(4) 0.099(4) Uani 0.74(2) 1 d PDU A 2
H30C H 0.5824 1.0801 0.1678 0.119 Uiso 0.74(2) 1 calc PR A 2
H30D H 0.5656 1.1273 0.1666 0.119 Uiso 0.74(2) 1 calc PR A 2
C31' C 0.4833(10) 1.0169(11) 0.1704(6) 0.120(7) Uani 0.74(2) 1 d PDU A 2
H31D H 0.4466 0.9883 0.1616 0.180 Uiso 0.74(2) 1 calc PR A 2
H31E H 0.4791 1.0362 0.1921 0.180 Uiso 0.74(2) 1 calc PR A 2
H31F H 0.5051 0.9996 0.1777 0.180 Uiso 0.74(2) 1 calc PR A 2
C32' C 0.4777(10) 1.0827(12) 0.1256(8) 0.093(4) Uani 0.74(2) 1 d PDU A 2
H32D H 0.4416 1.0527 0.1170 0.139 Uiso 0.74(2) 1 calc PR A 2
H32E H 0.4966 1.1085 0.1047 0.139 Uiso 0.74(2) 1 calc PR A 2
H32F H 0.4723 1.1027 0.1464 0.139 Uiso 0.74(2) 1 calc PR A 2
N1 N 0.2566(3) 0.8358(3) 0.0315(2) 0.071(2) Uani 1 1 d . . .
N2 N 0.3717(3) 0.8963(3) 0.07263(19) 0.070(2) Uani 1 1 d . . .
N4 N 0.0622(3) 0.8388(3) -0.0449(2) 0.080(2) Uani 1 1 d . A .
N5 N 0.0863(3) 0.8333(3) 0.0338(2) 0.078(2) Uani 1 1 d . . .
N6 N 0.5705(3) 0.9727(3) 0.08435(18) 0.0653(19) Uani 1 1 d . . .
N7 N 0.6055(3) 1.0877(3) 0.0926(2) 0.077(2) Uani 1 1 d . A .
N9 N 0.2911(4) 0.9556(4) 0.1142(2) 0.075(2) Uani 1 1 d . A .
O1 O 0.1653(3) 0.7985(3) 0.0099(2) 0.088(2) Uani 1 1 d . . .
O6 O 0.1983(2) 0.8999(3) -0.02494(18) 0.0741(17) Uani 1 1 d . . .
O3 O 0.2854(2) 0.9337(3) -0.00184(17) 0.0793(19) Uani 1 1 d . . .
O2 O 0.4573(2) 0.9466(3) 0.10164(19) 0.089(2) Uani 1 1 d . . .
O5 O 0.4858(2) 1.0265(2) 0.04678(14) 0.0572(13) Uani 1 1 d . . .
O4 O 0.3964(2) 0.9807(2) 0.02544(14) 0.0604(14) Uani 1 1 d . . .
O7 O 0.2789(3) 0.9390(3) 0.0816(2) 0.088(2) Uani 1 1 d . . .
O8 O 0.3408(4) 0.9756(5) 0.1252(2) 0.126(4) Uani 1 1 d . . .
O9 O 0.2551(4) 0.9526(4) 0.1363(2) 0.114(3) Uani 1 1 d . . .
Fe1 Fe 0.28333(5) 0.77697(5) 0.09623(5) 0.0654(4) Uani 1 1 d . . .
Cu1 Cu 0.32472(4) 0.91091(5) 0.03634(3) 0.0570(4) Uani 1 1 d . A .
Cu3 Cu 0.53053(4) 1.01732(4) 0.09615(3) 0.0543(4) Uani 1 1 d D A .
Cu2 Cu 0.11665(5) 0.82086(5) -0.01777(4) 0.0753(5) Uani 1 1 d D A .
N14 N 0.3333 0.6667 -0.017(8) 0.56(6) Uani 0.50 3 d SPDU . .
N10 N 0.0000 1.0000 0.0000 0.092(6) Uani 1 6 d SDU . .
O18 O 0.0169(11) 0.8691(12) 0.1166(9) 0.186(7) Uani 0.50 1 d PDU . .
N13 N 0.0245(10) 0.9176(13) 0.1143(9) 0.159(9) Uani 0.50 1 d PDU . .
N11 N 0.0883(13) 0.9120(14) -0.1820(10) 0.277(19) Uani 0.58 1 d PDU . .
O11 O -0.0175(17) 1.0294(15) 0.0175(10) 0.221(12) Uani 0.50 1 d PDU . .
N12 N 0.2270(12) 0.9257(14) -0.1394(7) 0.250(16) Uani 0.58 1 d PDU . .
O14 O 0.1239(15) 0.9436(14) -0.1627(10) 0.255(13) Uani 0.58 1 d PDU . .
O13 O 0.0724(14) 0.8682(13) -0.1697(8) 0.31(2) Uani 0.58 1 d PDU . .
O12 O 0.0714(13) 0.9186(17) -0.2111(12) 0.299(18) Uani 0.58 1 d PDU . .
O15 O 0.1791(12) 0.8898(12) -0.1541(6) 0.240(14) Uani 0.58 1 d PDU . .
O16 O 0.2607(17) 0.908(2) -0.1346(16) 0.38(2) Uani 0.58 1 d PDU . .
O17 O 0.2353(19) 0.9737(14) -0.1317(9) 0.324(19) Uani 0.58 1 d PDU . .
O21 O 0.309(5) 0.617(3) -0.025(3) 0.52(5) Uani 0.50 1 d PDU . .
O20 O 0.0631(13) 0.9541(14) 0.1015(13) 0.244(16) Uani 0.50 1 d PDU . .
O19 O -0.0132(11) 0.9151(13) 0.1283(8) 0.186(7) Uani 0.50 1 d PDU . .
O1M O 0.1721(17) 0.6511(14) -0.0244(9) 0.128(13) Uani 0.25 1 d PDU . .
H1M H 0.1935 0.6593 -0.0060 0.193 Uiso 0.25 1 calc PR . .
C1M C 0.200(2) 0.6466(16) -0.0587(11) 0.113(16) Uani 0.25 1 d PDU . .
H1M1 H 0.2190 0.6825 -0.0716 0.169 Uiso 0.25 1 calc PR . .
H1M2 H 0.1723 0.6186 -0.0756 0.169 Uiso 0.25 1 calc PR . .
H1M3 H 0.2272 0.6355 -0.0516 0.169 Uiso 0.25 1 calc PR . .

loop_
_atom_site_aniso_label
_atom_site_aniso_U_11
_atom_site_aniso_U_22
_atom_site_aniso_U_33
_atom_site_aniso_U_23
_atom_site_aniso_U_13
_atom_site_aniso_U_12
C3 0.035(4) 0.067(5) 0.062(4) 0.028(4) 0.000(3) 0.006(4)
C4 0.048(4) 0.052(4) 0.046(4) 0.011(3) 0.008(3) 0.016(4)
C5 0.054(8) 0.035(6) 0.053(7) -0.009(5) -0.011(6) 0.020(6)
C6 0.044(9) 0.039(9) 0.085(10) 0.012(7) -0.013(6) 0.016(7)
C7 0.095(11) 0.033(7) 0.063(11) -0.004(6) -0.038(7) 0.024(8)
C8 0.123(12) 0.061(8) 0.074(10) -0.030(6) -0.044(8) 0.067(9)
C9 0.084(10) 0.073(9) 0.061(8) -0.014(6) -0.009(7) 0.055(8)
C5' 0.034(7) 0.042(7) 0.047(6) 0.009(6) -0.010(6) 0.004(7)
C6' 0.027(6) 0.053(7) 0.068(7) 0.012(6) 0.015(6) 0.016(6)
C7' 0.029(7) 0.068(8) 0.060(7) 0.020(6) 0.009(6) 0.022(7)
C8' 0.049(9) 0.043(7) 0.053(8) 0.000(6) -0.028(7) 0.011(7)
C9' 0.049(9) 0.054(9) 0.044(6) -0.002(6) -0.021(6) 0.020(8)
C1 0.053(5) 0.056(5) 0.080(5) 0.002(4) -0.015(4) 0.030(4)
C2 0.043(5) 0.069(5) 0.058(4) 0.012(4) -0.001(3) 0.023(4)
C10 0.030(7) 0.035(7) 0.052(7) 0.008(6) -0.002(6) 0.013(6)
C11 0.049(8) 0.050(8) 0.077(8) -0.003(7) 0.001(7) 0.026(7)
C12 0.031(7) 0.042(7) 0.109(11) 0.022(6) 0.003(8) 0.015(7)
C13 0.050(12) 0.050(9) 0.067(9) 0.023(7) -0.006(8) 0.013(9)
C14 0.036(7) 0.037(6) 0.049(7) 0.013(5) 0.000(6) 0.007(6)
C10' 0.044(8) 0.044(8) 0.047(8) 0.004(6) -0.008(5) 0.018(6)
C11' 0.061(9) 0.044(7) 0.042(7) 0.001(5) 0.009(6) 0.016(6)
C12' 0.059(8) 0.055(8) 0.040(7) 0.007(5) -0.004(5) 0.020(7)
C13' 0.040(10) 0.060(10) 0.063(9) 0.022(8) -0.009(7) 0.011(8)
C14' 0.040(7) 0.041(8) 0.074(9) 0.019(7) -0.012(6) 0.014(6)
C18 0.088(7) 0.079(7) 0.107(8) -0.002(6) -0.037(6) 0.042(6)
N3 0.070(6) 0.258(17) 0.154(10) 0.145(11) 0.050(7) 0.096(9)
C15 0.071(7) 0.158(17) 0.134(11) -0.046(12) 0.005(7) 0.042(9)
C16 0.09(4) 0.249(19) 0.23(6) 0.20(4) 0.00(4) 0.068(19)
C17 0.083(7) 0.105(11) 0.082(6) -0.019(7) -0.022(6) 0.048(8)
N3' 0.070(6) 0.258(17) 0.154(10) 0.145(11) 0.050(7) 0.096(9)
C15' 0.071(7) 0.158(17) 0.134(11) -0.046(12) 0.005(7) 0.042(9)
C16' 0.101(10) 0.078(9) 0.106(10) -0.006(7) -0.020(8) 0.044(8)
C17' 0.083(7) 0.105(11) 0.082(6) -0.019(7) -0.022(6) 0.048(8)
C19 0.069(6) 0.059(5) 0.118(8) 0.028(5) -0.029(6) 0.020(5)
C20 0.064(6) 0.095(7) 0.088(7) -0.005(6) -0.011(5) 0.034(5)
C21 0.058(6) 0.099(8) 0.091(7) 0.002(6) -0.003(5) 0.034(5)
C22 0.086(8) 0.100(9) 0.089(7) 0.029(6) -0.007(6) 0.000(7)
C23 0.062(6) 0.098(8) 0.072(6) 0.006(5) -0.006(4) 0.017(5)
C24 0.133(9) 0.085(7) 0.058(5) 0.012(5) 0.007(5) 0.074(7)
C25 0.187(13) 0.044(5) 0.054(5) 0.010(4) 0.008(6) 0.038(6)
C26 0.079(7) 0.097(8) 0.092(6) 0.015(6) 0.015(5) 0.058(6)
C27 0.040(5) 0.096(8) 0.113(8) 0.008(6) -0.003(5) 0.008(5)
C28 0.085(7) 0.045(5) 0.153(11) 0.027(6) 0.037(7) 0.014(5)
C29 0.124(11) 0.068(7) 0.156(13) -0.041(8) 0.031(10) -0.003(7)
N8 0.071(5) 0.149(7) 0.053(5) -0.010(5) -0.011(4) 0.059(5)
C30 0.089(7) 0.130(10) 0.104(10) -0.044(8) -0.035(7) 0.074(6)
C31 0.12(4) 0.20(3) 0.043(15) -0.021(17) -0.020(19) 0.08(2)
C32 0.077(9) 0.134(13) 0.083(9) -0.019(7) -0.005(7) 0.063(10)
N8' 0.071(5) 0.149(7) 0.053(5) -0.010(5) -0.011(4) 0.059(5)
C30' 0.089(7) 0.130(10) 0.104(10) -0.044(8) -0.035(7) 0.074(6)
C31' 0.094(12) 0.215(19) 0.066(10) 0.021(11) 0.013(10) 0.089(12)
C32' 0.077(9) 0.134(13) 0.083(9) -0.019(7) -0.005(7) 0.063(10)
N1 0.066(4) 0.041(4) 0.102(5) -0.011(3) -0.042(4) 0.023(3)
N2 0.040(4) 0.076(5) 0.059(4) 0.033(3) -0.001(3) 0.004(3)
N4 0.065(5) 0.061(5) 0.098(6) 0.013(4) -0.024(4) 0.019(4)
N5 0.059(4) 0.074(5) 0.081(5) 0.013(4) -0.003(4) 0.018(4)
N6 0.097(6) 0.049(4) 0.050(3) 0.008(3) 0.002(3) 0.037(4)
N7 0.067(5) 0.042(4) 0.100(6) -0.008(4) 0.012(4) 0.011(3)
N9 0.076(6) 0.089(6) 0.068(5) 0.016(4) 0.020(4) 0.047(5)
O1 0.058(4) 0.053(3) 0.144(6) 0.001(4) -0.044(4) 0.022(3)
O6 0.045(3) 0.068(4) 0.088(4) 0.026(3) -0.015(3) 0.013(3)
O3 0.039(3) 0.095(5) 0.077(4) 0.039(3) -0.007(3) 0.013(3)
O2 0.042(3) 0.085(4) 0.091(4) 0.056(4) -0.018(3) -0.004(3)
O5 0.050(3) 0.046(3) 0.057(3) 0.017(2) -0.002(2) 0.010(3)
O4 0.052(3) 0.072(4) 0.049(3) 0.021(2) -0.003(2) 0.024(3)
O7 0.102(5) 0.087(5) 0.099(5) -0.016(4) -0.019(4) 0.065(4)
O8 0.074(5) 0.200(10) 0.091(5) -0.047(6) -0.015(4) 0.058(6)
O9 0.118(6) 0.155(8) 0.098(5) 0.055(5) 0.051(5) 0.089(6)
Fe1 0.0432(7) 0.0364(7) 0.1115(11) -0.0015(6) -0.0257(7) 0.0160(5)
Cu1 0.0411(6) 0.0663(7) 0.0507(6) 0.0145(5) -0.0024(4) 0.0172(5)
Cu3 0.0400(6) 0.0455(6) 0.0662(7) 0.0151(5) 0.0000(5) 0.0129(5)
Cu2 0.0515(7) 0.0565(8) 0.1084(11) 0.0116(7) -0.0228(7) 0.0200(6)
N14 0.56(6) 0.56(6) 0.56(8) 0.000 0.000 0.28(3)
N10 0.089(9) 0.089(9) 0.097(14) 0.000 0.000 0.045(4)
O18 0.166(14) 0.250(19) 0.196(16) -0.046(15) -0.006(12) 0.145(15)
N13 0.110(15) 0.25(2) 0.16(2) -0.06(2) -0.047(12) 0.130(17)
N11 0.19(3) 0.33(3) 0.31(4) 0.04(2) -0.01(2) 0.13(3)
O11 0.23(2) 0.19(2) 0.27(3) -0.06(2) 0.05(2) 0.129(18)
N12 0.24(3) 0.25(3) 0.16(2) 0.06(2) -0.09(2) 0.038(19)
O14 0.26(3) 0.29(3) 0.23(2) -0.02(2) 0.05(2) 0.14(2)
O13 0.19(2) 0.36(3) 0.17(2) 0.11(2) -0.062(18) -0.02(2)
O12 0.15(2) 0.32(3) 0.37(4) 0.14(3) 0.01(2) 0.07(2)
O15 0.21(2) 0.25(2) 0.123(15) 0.047(16) -0.032(14) 0.009(18)
O16 0.24(3) 0.47(4) 0.38(4) 0.06(4) -0.03(3) 0.13(3)
O17 0.42(4) 0.24(3) 0.15(2) 0.03(2) -0.05(2) 0.05(2)
O21 0.47(7) 0.55(7) 0.55(7) 0.02(5) 0.00(6) 0.27(6)
O20 0.18(3) 0.29(3) 0.34(4) 0.07(3) 0.02(2) 0.17(2)
O19 0.166(14) 0.250(19) 0.196(16) -0.046(15) -0.006(12) 0.145(15)
O1M 0.18(3) 0.10(2) 0.090(19) -0.076(17) -0.049(18) 0.06(2)
C1M 0.13(3) 0.05(2) 0.08(2) 0.009(17) 0.01(2) -0.02(2)

loop_
_atom_type_symbol
_atom_type_description
_atom_type_scat_dispersion_real
_atom_type_scat_dispersion_imag
_atom_type_scat_source
C C 0.0181 0.0091 'International Tables Vol C Tables 4.2.6.8 and 6.1.1.4'
N N 0.0311 0.0180 'International Tables Vol C Tables 4.2.6.8 and 6.1.1.4'
O O 0.0492 0.0322 'International Tables Vol C Tables 4.2.6.8 and 6.1.1.4'
Fe Fe -1.1336 3.1974 'International Tables Vol C Tables 4.2.6.8 and 6.1.1.4'
Cu Cu -1.9646 0.5888 'International Tables Vol C Tables 4.2.6.8 and 6.1.1.4'
H H 0.0000 0.0000 'International Tables Vol C Tables 4.2.6.8 and 6.1.1.4'

loop_
_geom_angle_atom_site_label_1
_geom_angle_atom_site_label_2
_geom_angle_atom_site_label_3
_geom_angle
_geom_angle_site_symmetry_1
_geom_angle_site_symmetry_3
O2 C3 N2 127.9(7) . .
O2 C3 C4 118.5(6) . .
N2 C3 C4 113.6(7) . .
O5 C4 O4 126.9(7) . .
O5 C4 C3 116.7(7) . .
O4 C4 C3 116.3(6) . .
N1 C5 C9 132.9(8) . .
N1 C5 C6 118.7(8) . .
C9 C5 C6 108.0 . .
N1 C5 Fe1 119.5(7) . .
C9 C5 Fe1 72.9(4) . .
C6 C5 Fe1 66.7(4) . .
C7 C6 C5 108.0 . .
C7 C6 Fe1 69.3(4) . .
C5 C6 Fe1 74.4(4) . .
C7 C6 H6 126.0 . .
C5 C6 H6 126.0 . .
Fe1 C6 H6 121.9 . .
C6 C7 C8 108.0 . .
C6 C7 Fe1 70.5(4) . .
C8 C7 Fe1 73.9(5) . .
C6 C7 H7 126.0 . .
C8 C7 H7 126.0 . .
Fe1 C7 H7 121.3 . .
C9 C8 C7 108.0 . .
C9 C8 Fe1 73.8(4) . .
C7 C8 Fe1 66.8(4) . .
C9 C8 H8 126.0 . .
C7 C8 H8 126.0 . .
Fe1 C8 H8 124.9 . .
C5 C9 C8 108.0 . .
C5 C9 Fe1 69.5(4) . .
C8 C9 Fe1 68.4(4) . .
C5 C9 H9 126.0 . .
C8 C9 H9 126.0 . .
Fe1 C9 H9 127.7 . .
C9' C5' C6' 108.0 . .
C9' C5' N1 121.9(7) . .
C6' C5' N1 129.8(7) . .
C9' C5' Fe1 67.7(4) . .
C6' C5' Fe1 76.4(4) . .
N1 C5' Fe1 116.4(6) . .
C7' C6' C5' 108.0 . .
C7' C6' Fe1 73.9(4) . .
C5' C6' Fe1 63.3(4) . .
C7' C6' H6' 126.0 . .
C5' C6' H6' 126.0 . .
Fe1 C6' H6' 128.2 . .
C8' C7' C6' 108.0 . .
C8' C7' Fe1 66.4(4) . .
C6' C7' Fe1 68.0(4) . .
C8' C7' H7' 126.0 . .
C6' C7' H7' 126.0 . .
Fe1 C7' H7' 131.3 . .
C7' C8' C9' 108.0 . .
C7' C8' Fe1 75.2(4) . .
C9' C8' Fe1 63.4(4) . .
C7' C8' H8' 126.0 . .
C9' C8' H8' 126.0 . .
Fe1 C8' H8' 126.7 . .
C8' C9' C5' 108.0 . .
C8' C9' Fe1 75.6(4) . .
C5' C9' Fe1 69.6(4) . .
C8' C9' H9' 126.0 . .
C5' C9' H9' 126.0 . .
Fe1 C9' H9' 120.6 . .
O1 C1 N1 126.9(8) . .
O1 C1 C2 118.6(7) . .
N1 C1 C2 114.4(7) . .
O6 C2 O3 125.7(8) . .
O6 C2 C1 117.4(7) . .
O3 C2 C1 116.9(7) . .
C11 C10 C14 108.0 . .
C11 C10 N2 134.1(7) . .
C14 C10 N2 117.8(7) . .
C11 C10 Fe1 67.4(4) . .
C14 C10 Fe1 75.9(5) . .
N2 C10 Fe1 120.9(7) . .
C10 C11 C12 108.0 . .
C10 C11 Fe1 69.5(4) . .
C12 C11 Fe1 75.0(5) . .
C10 C11 H11 126.0 . .
C12 C11 H11 126.0 . .
Fe1 C11 H11 121.3 . .
C13 C12 C11 108.0 . .
C13 C12 Fe1 74.9(4) . .
C11 C12 Fe1 63.5(5) . .
C13 C12 H12 126.0 . .
C11 C12 H12 126.0 . .
Fe1 C12 H12 127.0 . .
C12 C13 C14 108.0 . .
C12 C13 Fe1 66.2(4) . .
C14 C13 Fe1 68.0(4) . .
C12 C13 H13 126.0 . .
C14 C13 H13 126.0 . .
Fe1 C13 H13 131.5 . .
C10 C14 C13 108.0 . .
C10 C14 Fe1 63.3(5) . .
C13 C14 Fe1 73.4(4) . .
C10 C14 H14 126.0 . .
C13 C14 H14 126.0 . .
Fe1 C14 H14 128.6 . .
N2 C10' C11' 133.2(8) . .
N2 C10' C14' 117.8(8) . .
C11' C10' C14' 108.0 . .
N2 C10' Fe1 122.4(8) . .
C11' C10' Fe1 64.7(4) . .
C14' C10' Fe1 69.6(4) . .
C12' C11' C10' 108.0 . .
C12' C11' Fe1 64.9(5) . .
C10' C11' Fe1 73.8(4) . .
C12' C11' H11' 126.0 . .
C10' C11' H11' 126.0 . .
Fe1 C11' H11' 126.7 . .
C11' C12' C13' 108.0 . .
C11' C12' Fe1 71.2(5) . .
C13' C12' Fe1 70.8(5) . .
C11' C12' H12' 126.0 . .
C13' C12' H12' 126.0 . .
Fe1 C12' H12' 123.6 . .
C12' C13' C14' 108.0 . .
C12' C13' Fe1 65.2(4) . .
C14' C13' Fe1 73.9(4) . .
C12' C13' H13' 126.0 . .
C14' C13' H13' 126.0 . .
Fe1 C13' H13' 126.4 . .
C10' C14' C13' 108.0 . .
C10' C14' Fe1 70.0(4) . .
C13' C14' Fe1 64.5(4) . .
C10' C14' H14' 126.0 . .
C13' C14' H14' 126.0 . .
Fe1 C14' H14' 131.1 . .
N4 C18 C17 95(2) . .
N4 C18 C17' 109.2(9) . .
C17 C18 C17' 23(3) . .
N4 C18 H18A 112.8 . .
C17 C18 H18A 112.8 . .
C17' C18 H18A 119.4 . .
N4 C18 H18B 112.8 . .
C17 C18 H18B 112.7 . .
C17' C18 H18B 90.6 . .
H18A C18 H18B 110.2 . .
C15 N3 C16 111(3) . .
C15 N3 C17 112(3) . .
C16 N3 C17 112(3) . .
C15 N3 Cu2 111(2) . .
C16 N3 Cu2 110(2) . .
C17 N3 Cu2 101(2) . .
N3 C15 H15A 109.5 . .
N3 C15 H15B 109.5 . .
H15A C15 H15B 109.5 . .
N3 C15 H15C 109.5 . .
H15A C15 H15C 109.5 . .
H15B C15 H15C 109.5 . .
N3 C16 H16A 109.4 . .
N3 C16 H16B 109.5 . .
H16A C16 H16B 109.5 . .
N3 C16 H16C 109.5 . .
H16A C16 H16C 109.5 . .
H16B C16 H16C 109.5 . .
N3 C17 C18 113(3) . .
N3 C17 H17A 109.0 . .
C18 C17 H17A 109.0 . .
N3 C17 H17B 108.9 . .
C18 C17 H17B 108.9 . .
H17A C17 H17B 107.7 . .
C15' N3' C17' 108.3(11) . .
C15' N3' C16' 109.2(12) . .
C17' N3' C16' 106.7(10) . .
C15' N3' Cu2 116.6(10) . .
C17' N3' Cu2 108.2(8) . .
C16' N3' Cu2 107.5(8) . .
N3' C15' H15D 109.5 . .
N3' C15' H15E 109.5 . .
H15D C15' H15E 109.5 . .
N3' C15' H15F 109.5 . .
H15D C15' H15F 109.5 . .
H15E C15' H15F 109.5 . .
N3' C16' H16D 109.5 . .
N3' C16' H16E 109.5 . .
H16D C16' H16E 109.5 . .
N3' C16' H16F 109.5 . .
H16D C16' H16F 109.5 . .
H16E C16' H16F 109.5 . .
N3' C17' C18 109.6(9) . .
N3' C17' H17C 109.8 . .
C18 C17' H17C 109.8 . .
N3' C17' H17D 109.8 . .
C18 C17' H17D 109.7 . .
H17C C17' H17D 108.2 . .
N4 C19 H19A 109.5 . .
N4 C19 H19B 109.5 . .
H19A C19 H19B 109.5 . .
N4 C19 H19C 109.5 . .
H19A C19 H19C 109.5 . .
H19B C19 H19C 109.5 . .
C21 C20 N4 109.9(8) . .
C21 C20 H20A 109.7 . .
N4 C20 H20A 109.7 . .
C21 C20 H20B 109.7 . .
N4 C20 H20B 109.7 . .
H20A C20 H20B 108.2 . .
C20 C21 N5 109.1(9) . .
C20 C21 H21A 109.9 . .
N5 C21 H21A 109.9 . .
C20 C21 H21B 109.8 . .
N5 C21 H21B 109.8 . .
H21A C21 H21B 108.3 . .
N5 C22 H22A 109.5 . .
N5 C22 H22B 109.5 . .
H22A C22 H22B 109.5 . .
N5 C22 H22C 109.4 . .
H22A C22 H22C 109.5 . .
H22B C22 H22C 109.5 . .
N5 C23 H23A 109.5 . .
N5 C23 H23B 109.5 . .
H23A C23 H23B 109.5 . .
N5 C23 H23C 109.5 . .
H23A C23 H23C 109.5 . .
H23B C23 H23C 109.5 . .
N6 C24 H24A 109.5 . .
N6 C24 H24B 109.5 . .
H24A C24 H24B 109.5 . .
N6 C24 H24C 109.5 . .
H24A C24 H24C 109.5 . .
H24B C24 H24C 109.5 . .
N6 C25 H25A 109.5 . .
N6 C25 H25B 109.5 . .
H25A C25 H25B 109.5 . .
N6 C25 H25C 109.5 . .
H25A C25 H25C 109.5 . .
H25B C25 H25C 109.5 . .
C27 C26 N6 110.4(8) . .
C27 C26 H26A 109.6 . .
N6 C26 H26A 109.6 . .
C27 C26 H26B 109.6 . .
N6 C26 H26B 109.6 . .
H26A C26 H26B 108.1 . .
C26 C27 N7 109.6(8) . .
C26 C27 H27A 109.7 . .
N7 C27 H27A 109.7 . .
C26 C27 H27B 109.8 . .
N7 C27 H27B 109.8 . .
H27A C27 H27B 108.2 . .
N7 C28 H28A 109.4 . .
N7 C28 H28B 109.5 . .
H28A C28 H28B 109.5 . .
N7 C28 H28C 109.5 . .
H28A C28 H28C 109.5 . .
H28B C28 H28C 109.5 . .
C30 C29 N7 119.8(15) . .
C30 C29 C30' 39(2) . .
N7 C29 C30' 111.0(10) . .
C30 C29 H29A 107.4 . .
N7 C29 H29A 107.4 . .
C30' C29 H29A 75.2 . .
C30 C29 H29B 107.3 . .
N7 C29 H29B 107.4 . .
C30' C29 H29B 138.9 . .
H29A C29 H29B 106.9 . .
C31 N8 C30 109(2) . .
C31 N8 C32 110(3) . .
C30 N8 C32 100(4) . .
C31 N8 Cu3 112(2) . .
C30 N8 Cu3 110.4(15) . .
C32 N8 Cu3 115(2) . .
C29 C30 N8 111.5(18) . .
C29 C30 H30A 109.4 . .
N8 C30 H30A 109.3 . .
C29 C30 H30B 109.3 . .
N8 C30 H30B 109.3 . .
H30A C30 H30B 108.0 . .
N8 C31 H31A 109.5 . .
N8 C31 H31B 109.5 . .
H31A C31 H31B 109.5 . .
N8 C31 H31C 109.4 . .
H31A C31 H31C 109.5 . .
H31B C31 H31C 109.5 . .
N8 C32 H32A 109.5 . .
N8 C32 H32B 109.5 . .
H32A C32 H32B 109.5 . .
N8 C32 H32C 109.4 . .
H32A C32 H32C 109.5 . .
H32B C32 H32C 109.5 . .
C30' N8' C32' 114.7(15) . .
C30' N8' C31' 109.3(13) . .
C32' N8' C31' 109.9(13) . .
C30' N8' Cu3 101.6(8) . .
C32' N8' Cu3 113.2(10) . .
C31' N8' Cu3 107.7(12) . .
N8' C30' C29 114.7(12) . .
N8' C30' H30C 108.6 . .
C29 C30' H30C 108.6 . .
N8' C30' H30D 108.6 . .
C29 C30' H30D 108.6 . .
H30C C30' H30D 107.6 . .
N8' C31' H31D 109.5 . .
N8' C31' H31E 109.5 . .
H31D C31' H31E 109.5 . .
N8' C31' H31F 109.5 . .
H31D C31' H31F 109.5 . .
H31E C31' H31F 109.5 . .
N8' C32' H32D 109.5 . .
N8' C32' H32E 109.4 . .
H32D C32' H32E 109.5 . .
N8' C32' H32F 109.5 . .
H32D C32' H32F 109.5 . .
H32E C32' H32F 109.5 . .
C1 N1 C5 120.4(8) . .
C1 N1 C5' 110.2(7) . .
C5 N1 C5' 39.9(6) . .
C1 N1 Cu1 112.2(6) . .
C5 N1 Cu1 126.8(6) . .
C5' N1 Cu1 125.9(5) . .
C3 N2 C10' 117.6(8) . .
C3 N2 C10 116.1(7) . .
C10' N2 C10 26.6(5) . .
C3 N2 Cu1 112.6(5) . .
C10' N2 Cu1 122.4(6) . .
C10 N2 Cu1 131.3(6) . .
C18 N4 C19 111.9(8) . .
C18 N4 C20 112.1(8) . .
C19 N4 C20 109.9(9) . .
C18 N4 Cu2 106.5(6) . .
C19 N4 Cu2 111.5(6) . .
C20 N4 Cu2 104.7(6) . .
C23 N5 C22 109.9(8) . .
C23 N5 C21 107.7(9) . .
C22 N5 C21 110.3(9) . .
C23 N5 Cu2 115.5(6) . .
C22 N5 Cu2 108.2(8) . .
C21 N5 Cu2 105.1(6) . .
C24 N6 C25 109.1(7) . .
C24 N6 C26 111.3(8) . .
C25 N6 C26 111.0(8) . .
C24 N6 Cu3 106.1(5) . .
C25 N6 Cu3 113.6(7) . .
C26 N6 Cu3 105.6(5) . .
C29 N7 C28 107.9(10) . .
C29 N7 C27 114.4(11) . .
C28 N7 C27 109.0(8) . .
C29 N7 Cu3 109.4(7) . .
C28 N7 Cu3 111.9(7) . .
C27 N7 Cu3 104.2(6) . .
O7 N9 O9 120.6(10) . .
O7 N9 O8 119.5(8) . .
O9 N9 O8 119.9(10) . .
C1 O1 Cu2 114.1(5) . .
C2 O6 Cu2 108.3(5) . .
C2 O3 Cu1 111.3(5) . .
C3 O2 Cu3 114.8(5) . .
C4 O5 Cu3 108.7(4) . .
C4 O4 Cu1 112.7(4) . .
N9 O7 Cu1 131.2(6) . .
C12' Fe1 C11 99.2(5) . .
C12' Fe1 C13' 44.0(3) . .
C11 Fe1 C13' 59.0(5) . .
C12' Fe1 C9' 137.4(4) . .
C11 Fe1 C9' 120.3(5) . .
C13' Fe1 C9' 149.7(5) . .
C12' Fe1 C11' 43.9(2) . .
C11 Fe1 C11' 99.6(4) . .
C13' Fe1 C11' 72.9(3) . .
C9' Fe1 C11' 131.9(4) . .
C12' Fe1 C10 81.4(4) . .
C11 Fe1 C10 43.2(2) . .
C13' Fe1 C10 65.1(5) . .
C9' Fe1 C10 138.3(4) . .
C11' Fe1 C10 59.9(4) . .
C12' Fe1 C5' 119.5(5) . .
C11 Fe1 C5' 132.0(4) . .
C13' Fe1 C5' 162.8(5) . .
C9' Fe1 C5' 42.8(2) . .
C11' Fe1 C5' 91.1(5) . .
C10 Fe1 C5' 112.4(4) . .
C12' Fe1 C14' 71.8(3) . .
C11 Fe1 C14' 30.8(4) . .
C13' Fe1 C14' 41.6(2) . .
C9' Fe1 C14' 150.3(5) . .
C11' Fe1 C14' 70.2(2) . .
C10 Fe1 C14' 26.3(4) . .
C5' Fe1 C14' 138.6(4) . .
C12' Fe1 C10' 71.7(3) . .
C11 Fe1 C10' 62.5(4) . .
C13' Fe1 C10' 70.2(3) . .
C9' Fe1 C10' 139.0(4) . .
C11' Fe1 C10' 41.5(2) . .
C10 Fe1 C10' 19.5(3) . .
C5' Fe1 C10' 101.9(4) . .
C14' Fe1 C10' 40.39(17) . .
C12' Fe1 C7 121.2(4) . .
C11 Fe1 C7 119.4(5) . .
C13' Fe1 C7 124.8(4) . .
C9' Fe1 C7 25.5(4) . .
C11' Fe1 C7 141.0(5) . .
C10 Fe1 C7 156.3(5) . .
C5' Fe1 C7 64.8(4) . .
C14' Fe1 C7 147.5(5) . .
C10' Fe1 C7 164.4(4) . .
C12' Fe1 C12 72.2(5) . .
C11 Fe1 C12 41.6(2) . .
C13' Fe1 C12 29.1(5) . .
C9' Fe1 C12 127.6(5) . .
C11' Fe1 C12 99.8(4) . .
C10 Fe1 C12 69.8(3) . .
C5' Fe1 C12 168.1(5) . .
C14' Fe1 C12 43.9(4) . .
C10' Fe1 C12 83.5(4) . .
C7 Fe1 C12 108.1(4) . .
C12' Fe1 C6 122.1(5) . .
C11 Fe1 C6 138.7(5) . .
C13' Fe1 C6 157.5(5) . .
C9' Fe1 C6 22.5(4) . .
C11' Fe1 C6 109.6(4) . .
C10 Fe1 C6 136.3(4) . .
C5' Fe1 C6 25.1(4) . .
C14' Fe1 C6 160.8(4) . .
C10' Fe1 C6 127.0(4) . .
C7 Fe1 C6 40.2(2) . .
C12 Fe1 C6 148.1(4) . .
O4 Cu1 N1 162.8(3) . .
O4 Cu1 N2 83.5(2) . .
N1 Cu1 N2 102.4(3) . .
O4 Cu1 O3 89.9(2) . .
N1 Cu1 O3 83.8(3) . .
N2 Cu1 O3 173.5(2) . .
O4 Cu1 O7 104.2(3) . .
N1 Cu1 O7 91.0(3) . .
N2 Cu1 O7 98.0(3) . .
O3 Cu1 O7 83.7(3) . .
O2 Cu3 N7 177.6(3) . .
O2 Cu3 N6 91.0(3) . .
N7 Cu3 N6 88.0(3) . .
O2 Cu3 N8 95.5(8) . .
N7 Cu3 N8 84.3(7) . .
N6 Cu3 N8 149.9(11) . .
O2 Cu3 N8' 93.8(5) . .
N7 Cu3 N8' 85.8(4) . .
N6 Cu3 N8' 144.0(5) . .
N8 Cu3 N8' 6.5(17) . .
O2 Cu3 O5 80.7(2) . .
N7 Cu3 O5 101.7(3) . .
N6 Cu3 O5 113.8(2) . .
N8 Cu3 O5 96.3(12) . .
N8' Cu3 O5 102.2(5) . .
N3' Cu2 O1 91.6(4) . .
N3' Cu2 N4 87.8(4) . .
O1 Cu2 N4 176.1(3) . .
N3' Cu2 N3 16.0(17) . .
O1 Cu2 N3 96.1(12) . .
N4 Cu2 N3 84.4(12) . .
N3' Cu2 N5 151.6(4) . .
O1 Cu2 N5 90.7(3) . .
N4 Cu2 N5 87.9(4) . .
N3 Cu2 N5 165.4(16) . .
N3' Cu2 O6 105.1(4) . .
O1 Cu2 O6 81.4(2) . .
N4 Cu2 O6 102.5(3) . .
N3 Cu2 O6 90.6(18) . .
N5 Cu2 O6 103.3(3) . .
O21 N14 O21 115(10) 3_565 2_665
O21 N14 O21 115(10) 3_565 .
O21 N14 O21 115(10) 2_665 .
O11 N10 O11 99(2) 2_675 3_465
O11 N10 O11 81(2) 2_675 10_575
O11 N10 O11 81(2) 3_465 10_575
O11 N10 O11 99(2) 2_675 .
O11 N10 O11 99(2) 3_465 .
O11 N10 O11 180(4) 10_575 .
O11 N10 O11 81(2) 2_675 12_665
O11 N10 O11 180.0(15) 3_465 12_665
O11 N10 O11 99(2) 10_575 12_665
O11 N10 O11 81(2) . 12_665
O11 N10 O11 180(2) 2_675 11_455
O11 N10 O11 81(2) 3_465 11_455
O11 N10 O11 99(2) 10_575 11_455
O11 N10 O11 81(2) . 11_455
O11 N10 O11 99(2) 12_665 11_455
O19 N13 O20 132(3) . .
O19 N13 O18 105(2) . .
O20 N13 O18 124(3) . .
O13 N11 O14 108(3) . .
O13 N11 O12 121(3) . .
O14 N11 O12 130(3) . .
N10 O11 O11 49.5(11) . 12_665
N10 O11 O11 49.5(11) . 11_455
O11 O11 O11 72(3) 12_665 11_455
O16 N12 O17 127(3) . .
O16 N12 O15 115(3) . .
O17 N12 O15 118(3) . .
O1M C1M H1M1 109.6 . .
O1M C1M H1M2 108.9 . .
H1M1 C1M H1M2 109.5 . .
O1M C1M H1M3 110.0 . .
H1M1 C1M H1M3 109.4 . .
H1M2 C1M H1M3 109.4 . .

loop_
_geom_bond_atom_site_label_1
_geom_bond_atom_site_label_2
_geom_bond_distance
_geom_bond_site_symmetry_2
C3 O2 1.241(9) .
C3 N2 1.283(10) .
C3 C4 1.547(11) .
C4 O5 1.238(9) .
C4 O4 1.259(9) .
C5 N1 1.324(10) .
C5 C9 1.4200 .
C5 C6 1.4200 .
C5 Fe1 2.178(10) .
C6 C7 1.4200 .
C6 Fe1 2.076(11) .
C6 H6 0.9300 .
C7 C8 1.4200 .
C7 Fe1 2.059(12) .
C7 H7 0.9300 .
C8 C9 1.4200 .
C8 Fe1 2.152(11) .
C8 H8 0.9300 .
C9 Fe1 2.224(11) .
C9 H9 0.9300 .
C5' C9' 1.4200 .
C5' C6' 1.4200 .
C5' N1 1.631(10) .
C5' Fe1 1.959(10) .
C6' C7' 1.4200 .
C6' Fe1 2.133(10) .
C6' H6' 0.9300 .
C7' C8' 1.4200 .
C7' Fe1 2.211(9) .
C7' H7' 0.9300 .
C8' C9' 1.4200 .
C8' Fe1 2.095(11) .
C8' H8' 0.9300 .
C9' Fe1 1.934(11) .
C9' H9' 0.9300 .
C1 O1 1.273(10) .
C1 N1 1.287(10) .
C1 C2 1.541(12) .
C2 O6 1.244(9) .
C2 O3 1.254(10) .
C10 C11 1.4200 .
C10 C14 1.4200 .
C10 N2 1.537(10) .
C10 Fe1 1.943(11) .
C11 C12 1.4200 .
C11 Fe1 1.915(11) .
C11 H11 0.9300 .
C12 C13 1.4200 .
C12 Fe1 2.068(11) .
C12 H12 0.9300 .
C13 C14 1.4200 .
C13 Fe1 2.181(12) .
C13 H13 0.9300 .
C14 Fe1 2.109(10) .
C14 H14 0.9300 .
C10' N2 1.384(9) .
C10' C11' 1.4200 .
C10' C14' 1.4200 .
C10' Fe1 2.059(10) .
C11' C12' 1.4200 .
C11' Fe1 1.938(10) .
C11' H11' 0.9300 .
C12' C13' 1.4200 .
C12' Fe1 1.855(11) .
C12' H12' 0.9300 .
C13' C14' 1.4200 .
C13' Fe1 1.931(13) .
C13' H13' 0.9300 .
C14' Fe1 2.055(10) .
C14' H14' 0.9300 .
C18 N4 1.445(14) .
C18 C17 1.50(2) .
C18 C17' 1.516(14) .
C18 H18A 0.9700 .
C18 H18B 0.9700 .
N3 C15 1.459(19) .
N3 C16 1.460(19) .
N3 C17 1.479(19) .
N3 Cu2 2.016(14) .
C15 H15A 0.9600 .
C15 H15B 0.9600 .
C15 H15C 0.9600 .
C16 H16A 0.9600 .
C16 H16B 0.9600 .
C16 H16C 0.9600 .
C17 H17A 0.9700 .
C17 H17B 0.9700 .
N3' C15' 1.464(13) .
N3' C17' 1.491(12) .
N3' C16' 1.516(14) .
N3' Cu2 1.934(14) .
C15' H15D 0.9600 .
C15' H15E 0.9600 .
C15' H15F 0.9600 .
C16' H16D 0.9600 .
C16' H16E 0.9600 .
C16' H16F 0.9600 .
C17' H17C 0.9700 .
C17' H17D 0.9700 .
C19 N4 1.464(12) .
C19 H19A 0.9600 .
C19 H19B 0.9600 .
C19 H19C 0.9600 .
C20 C21 1.506(14) .
C20 N4 1.520(14) .
C20 H20A 0.9700 .
C20 H20B 0.9700 .
C21 N5 1.506(14) .
C21 H21A 0.9700 .
C21 H21B 0.9700 .
C22 N5 1.482(13) .
C22 H22A 0.9600 .
C22 H22B 0.9600 .
C22 H22C 0.9600 .
C23 N5 1.465(12) .
C23 H23A 0.9600 .
C23 H23B 0.9600 .
C23 H23C 0.9600 .
C24 N6 1.480(11) .
C24 H24A 0.9600 .
C24 H24B 0.9600 .
C24 H24C 0.9600 .
C25 N6 1.482(12) .
C25 H25A 0.9600 .
C25 H25B 0.9600 .
C25 H25C 0.9600 .
C26 C27 1.472(16) .
C26 N6 1.492(13) .
C26 H26A 0.9700 .
C26 H26B 0.9700 .
C27 N7 1.511(15) .
C27 H27A 0.9700 .
C27 H27B 0.9700 .
C28 N7 1.507(15) .
C28 H28A 0.9600 .
C28 H28B 0.9600 .
C28 H28C 0.9600 .
C29 C30 1.390(19) .
C29 N7 1.423(14) .
C29 C30' 1.452(15) .
C29 H29A 0.9700 .
C29 H29B 0.9700 .
N8 C31 1.465(19) .
N8 C30 1.474(18) .
N8 C32 1.483(19) .
N8 Cu3 2.039(18) .
C30 H30A 0.9700 .
C30 H30B 0.9700 .
C31 H31A 0.9600 .
C31 H31B 0.9600 .
C31 H31C 0.9600 .
C32 H32A 0.9600 .
C32 H32B 0.9600 .
C32 H32C 0.9600 .
N8' C30' 1.413(19) .
N8' C32' 1.488(14) .
N8' C31' 1.489(15) .
N8' Cu3 2.056(11) .
C30' H30C 0.9700 .
C30' H30D 0.9700 .
C31' H31D 0.9600 .
C31' H31E 0.9600 .
C31' H31F 0.9600 .
C32' H32D 0.9600 .
C32' H32E 0.9600 .
C32' H32F 0.9600 .
N1 Cu1 1.965(7) .
N2 Cu1 1.974(7) .
N4 Cu2 2.013(8) .
N5 Cu2 2.072(9) .
N6 Cu3 2.038(7) .
N7 Cu3 1.986(7) .
N9 O7 1.203(10) .
N9 O9 1.215(10) .
N9 O8 1.241(11) .
O1 Cu2 1.966(6) .
O6 Cu2 2.203(6) .
O3 Cu1 1.989(5) .
O2 Cu3 1.971(5) .
O5 Cu3 2.191(5) .
O4 Cu1 1.965(5) .
O7 Cu1 2.361(8) .
N14 O21 1.21(2) 3_565
N14 O21 1.21(2) 2_665
N14 O21 1.21(2) .
N10 O11 1.272(15) 2_675
N10 O11 1.272(15) 3_465
N10 O11 1.272(15) 10_575
N10 O11 1.272(15) .
N10 O11 1.272(15) 12_665
N10 O11 1.272(15) 11_455
O18 N13 1.234(18) .
N13 O19 1.107(17) .
N13 O20 1.115(17) .
N11 O13 1.129(19) .
N11 O14 1.140(18) .
N11 O12 1.162(18) .
O11 O11 1.65(4) 12_665
O11 O11 1.65(4) 11_455
N12 O16 1.233(18) .
N12 O17 1.238(18) .
N12 O15 1.283(18) .
O1M C1M 1.45(2) .
C1M H1M1 0.9604 .
C1M H1M2 0.9603 .
C1M H1M3 0.9604 .

loop_
_geom_torsion_atom_site_label_1
_geom_torsion_atom_site_label_2
_geom_torsion_atom_site_label_3
_geom_torsion_atom_site_label_4
_geom_torsion
_geom_torsion_site_symmetry_1
_geom_torsion_site_symmetry_4
O2 C3 C4 O5 8.2(13) . .
N2 C3 C4 O5 -170.6(8) . .
O2 C3 C4 O4 -173.2(8) . .
N2 C3 C4 O4 8.0(12) . .
N1 C5 C6 C7 -173.6(11) . .
C9 C5 C6 C7 0.0 . .
Fe1 C5 C6 C7 -61.5(4) . .
N1 C5 C6 Fe1 -112.1(9) . .
C9 C5 C6 Fe1 61.5(4) . .
C5 C6 C7 C8 0.0 . .
Fe1 C6 C7 C8 -64.9(4) . .
C5 C6 C7 Fe1 64.9(4) . .
C6 C7 C8 C9 0.0 . .
Fe1 C7 C8 C9 -62.7(4) . .
C6 C7 C8 Fe1 62.7(4) . .
N1 C5 C9 C8 172.4(13) . .
C6 C5 C9 C8 0.0 . .
Fe1 C5 C9 C8 57.6(4) . .
N1 C5 C9 Fe1 114.8(11) . .
C6 C5 C9 Fe1 -57.6(4) . .
C7 C8 C9 C5 0.0 . .
Fe1 C8 C9 C5 -58.3(4) . .
C7 C8 C9 Fe1 58.3(4) . .
C9' C5' C6' C7' 0.0 . .
N1 C5' C6' C7' -173.9(11) . .
Fe1 C5' C6' C7' -60.7(4) . .
C9' C5' C6' Fe1 60.7(4) . .
N1 C5' C6' Fe1 -113.2(10) . .
C5' C6' C7' C8' 0.0 . .
Fe1 C6' C7' C8' -54.1(4) . .
C5' C6' C7' Fe1 54.1(4) . .
C6' C7' C8' C9' 0.0 . .
Fe1 C7' C8' C9' -55.1(4) . .
C6' C7' C8' Fe1 55.1(4) . .
C7' C8' C9' C5' 0.0 . .
Fe1 C8' C9' C5' -62.4(4) . .
C7' C8' C9' Fe1 62.4(4) . .
C6' C5' C9' C8' 0.0 . .
N1 C5' C9' C8' 174.5(10) . .
Fe1 C5' C9' C8' 66.4(4) . .
C6' C5' C9' Fe1 -66.4(4) . .
N1 C5' C9' Fe1 108.1(8) . .
O1 C1 C2 O6 -1.4(12) . .
N1 C1 C2 O6 -178.9(8) . .
O1 C1 C2 O3 176.4(9) . .
N1 C1 C2 O3 -1.1(12) . .
C14 C10 C11 C12 0.0 . .
N2 C10 C11 C12 -177.3(13) . .
Fe1 C10 C11 C12 -65.6(5) . .
C14 C10 C11 Fe1 65.6(5) . .
N2 C10 C11 Fe1 -111.7(11) . .
C10 C11 C12 C13 0.0 . .
Fe1 C11 C12 C13 -62.0(4) . .
C10 C11 C12 Fe1 62.0(4) . .
C11 C12 C13 C14 0.0 . .
Fe1 C12 C13 C14 -54.9(4) . .
C11 C12 C13 Fe1 54.9(4) . .
C11 C10 C14 C13 0.0 . .
N2 C10 C14 C13 177.8(11) . .
Fe1 C10 C14 C13 60.1(4) . .
C11 C10 C14 Fe1 -60.1(4) . .
N2 C10 C14 Fe1 117.8(9) . .
C12 C13 C14 C10 0.0 . .
Fe1 C13 C14 C10 -53.9(4) . .
C12 C13 C14 Fe1 53.9(4) . .
N2 C10' C11' C12' 167.7(14) . .
C14' C10' C11' C12' 0.0 . .
Fe1 C10' C11' C12' 56.1(5) . .
N2 C10' C11' Fe1 111.7(12) . .
C14' C10' C11' Fe1 -56.1(5) . .
C10' C11' C12' C13' 0.0 . .
Fe1 C11' C12' C13' 61.6(4) . .
C10' C11' C12' Fe1 -61.6(4) . .
C11' C12' C13' C14' 0.0 . .
Fe1 C12' C13' C14' 61.8(4) . .
C11' C12' C13' Fe1 -61.8(4) . .
N2 C10' C14' C13' -169.9(11) . .
C11' C10' C14' C13' 0.0 . .
Fe1 C10' C14' C13' -53.1(4) . .
N2 C10' C14' Fe1 -116.8(10) . .
C11' C10' C14' Fe1 53.1(4) . .
C12' C13' C14' C10' 0.0 . .
Fe1 C13' C14' C10' 56.4(4) . .
C12' C13' C14' Fe1 -56.4(4) . .
C15 N3 C17 C18 -161(4) . .
C16 N3 C17 C18 74(5) . .
Cu2 N3 C17 C18 -43(4) . .
N4 C18 C17 N3 68(4) . .
C17' C18 C17 N3 -63(4) . .
C15' N3' C17' C18 -160.3(12) . .
C16' N3' C17' C18 82.3(14) . .
Cu2 N3' C17' C18 -33.1(12) . .
N4 C18 C17' N3' 48.4(14) . .
C17 C18 C17' N3' 101(4) . .
N4 C20 C21 N5 -54.7(11) . .
N6 C26 C27 N7 -52.7(11) . .
N7 C29 C30 N8 25(4) . .
C30' C29 C30 N8 -62(2) . .
C31 N8 C30 C29 107(4) . .
C32 N8 C30 C29 -137(4) . .
Cu3 N8 C30 C29 -16(4) . .
C32' N8' C30' C29 -79.3(19) . .
C31' N8' C30' C29 156.9(16) . .
Cu3 N8' C30' C29 43.2(17) . .
C30 C29 C30' N8' 66(2) . .
N7 C29 C30' N8' -46(2) . .
O1 C1 N1 C5 20.5(16) . .
C2 C1 N1 C5 -162.3(9) . .
O1 C1 N1 C5' -22.5(13) . .
C2 C1 N1 C5' 154.8(7) . .
O1 C1 N1 Cu1 -168.0(8) . .
C2 C1 N1 Cu1 9.2(10) . .
C9 C5 N1 C1 123.6(11) . .
C6 C5 N1 C1 -64.7(12) . .
Fe1 C5 N1 C1 -142.6(8) . .
C9 C5 N1 C5' -150.7(16) . .
C6 C5 N1 C5' 21.0(8) . .
Fe1 C5 N1 C5' -57.0(9) . .
C9 C5 N1 Cu1 -46.6(14) . .
C6 C5 N1 Cu1 125.2(8) . .
Fe1 C5 N1 Cu1 47.2(12) . .
C9' C5' N1 C1 99.4(9) . .
C6' C5' N1 C1 -87.5(10) . .
Fe1 C5' N1 C1 178.4(7) . .
C9' C5' N1 C5 -14.1(9) . .
C6' C5' N1 C5 159.0(14) . .
Fe1 C5' N1 C5 64.9(10) . .
C9' C5' N1 Cu1 -121.0(7) . .
C6' C5' N1 Cu1 52.2(12) . .
Fe1 C5' N1 Cu1 -41.9(10) . .
O2 C3 N2 C10' 18.4(16) . .
C4 C3 N2 C10' -163.0(8) . .
O2 C3 N2 C10 -11.5(15) . .
C4 C3 N2 C10 167.2(8) . .
O2 C3 N2 Cu1 169.1(9) . .
C4 C3 N2 Cu1 -12.3(10) . .
C11' C10' N2 C3 115.4(11) . .
C14' C10' N2 C3 -77.8(12) . .
Fe1 C10' N2 C3 -160.3(8) . .
C11' C10' N2 C10 -151(2) . .
C14' C10' N2 C10 16.0(13) . .
Fe1 C10' N2 C10 -66.4(16) . .
C11' C10' N2 Cu1 -32.3(14) . .
C14' C10' N2 Cu1 134.5(8) . .
Fe1 C10' N2 Cu1 52.1(11) . .
C11 C10 N2 C3 -99.8(12) . .
C14 C10 N2 C3 83.0(11) . .
Fe1 C10 N2 C3 172.7(7) . .
C11 C10 N2 C10' 160(2) . .
C14 C10 N2 C10' -16.9(13) . .
Fe1 C10 N2 C10' 72.9(16) . .
C11 C10 N2 Cu1 79.5(12) . .
C14 C10 N2 Cu1 -97.6(10) . .
Fe1 C10 N2 Cu1 -7.9(12) . .
C17 C18 N4 C19 66(2) . .
C17' C18 N4 C19 83.7(11) . .
C17 C18 N4 C20 -170(2) . .
C17' C18 N4 C20 -152.3(10) . .
C17 C18 N4 Cu2 -56(2) . .
C17' C18 N4 Cu2 -38.3(11) . .
C21 C20 N4 C18 157.2(9) . .
C21 C20 N4 C19 -77.7(11) . .
C21 C20 N4 Cu2 42.2(10) . .
C20 C21 N5 C23 160.7(8) . .
C20 C21 N5 C22 -79.4(11) . .
C20 C21 N5 Cu2 37.0(9) . .
C27 C26 N6 C24 -82.2(10) . .
C27 C26 N6 C25 156.0(9) . .
C27 C26 N6 Cu3 32.5(9) . .
C30 C29 N7 C28 101(3) . .
C30' C29 N7 C28 143.4(13) . .
C30 C29 N7 C27 -137(3) . .
C30' C29 N7 C27 -95.1(14) . .
C30 C29 N7 Cu3 -21(3) . .
C30' C29 N7 Cu3 21.4(17) . .
C26 C27 N7 C29 163.6(9) . .
C26 C27 N7 C28 -75.5(10) . .
C26 C27 N7 Cu3 44.2(10) . .
N1 C1 O1 Cu2 174.7(8) . .
C2 C1 O1 Cu2 -2.5(11) . .
O3 C2 O6 Cu2 -173.7(7) . .
C1 C2 O6 Cu2 3.9(9) . .
O6 C2 O3 Cu1 170.1(7) . .
C1 C2 O3 Cu1 -7.5(9) . .
N2 C3 O2 Cu3 175.6(9) . .
C4 C3 O2 Cu3 -2.9(12) . .
O4 C4 O5 Cu3 173.5(7) . .
C3 C4 O5 Cu3 -8.0(8) . .
O5 C4 O4 Cu1 179.2(7) . .
C3 C4 O4 Cu1 0.7(9) . .
O9 N9 O7 Cu1 -158.7(8) . .
O8 N9 O7 Cu1 21.0(14) . .
C11' C12' Fe1 C11 94.4(5) . .
C13' C12' Fe1 C11 -23.3(5) . .
C11' C12' Fe1 C13' 117.7(2) . .
C11' C12' Fe1 C9' -107.0(7) . .
C13' C12' Fe1 C9' 135.3(7) . .
C13' C12' Fe1 C11' -117.7(2) . .
C11' C12' Fe1 C10 54.9(5) . .
C13' C12' Fe1 C10 -62.8(5) . .
C11' C12' Fe1 C5' -56.1(5) . .
C13' C12' Fe1 C5' -173.8(5) . .
C11' C12' Fe1 C14' 80.1(3) . .
C13' C12' Fe1 C14' -37.6(2) . .
C11' C12' Fe1 C10' 37.4(2) . .
C13' C12' Fe1 C10' -80.2(3) . .
C11' C12' Fe1 C7 -132.9(6) . .
C13' C12' Fe1 C7 109.5(5) . .
C11' C12' Fe1 C12 126.3(5) . .
C13' C12' Fe1 C12 8.7(5) . .
C11' C12' Fe1 C6 -85.3(5) . .
C13' C12' Fe1 C6 157.0(5) . .
C10 C11 Fe1 C12' -66.8(5) . .
C12 C11 Fe1 C12' 49.4(5) . .
C10 C11 Fe1 C13' -85.5(5) . .
C12 C11 Fe1 C13' 30.7(6) . .
C10 C11 Fe1 C9' 129.8(5) . .
C12 C11 Fe1 C9' -114.0(5) . .
C10 C11 Fe1 C11' -22.3(5) . .
C12 C11 Fe1 C11' 93.9(5) . .
C12 C11 Fe1 C10 116.2(2) . .
C10 C11 Fe1 C5' 78.0(6) . .
C12 C11 Fe1 C5' -165.8(6) . .
C10 C11 Fe1 C14' -39.6(8) . .
C12 C11 Fe1 C14' 76.7(8) . .
C10 C11 Fe1 C10' -3.1(5) . .
C12 C11 Fe1 C10' 113.1(5) . .
C10 C11 Fe1 C7 159.3(4) . .
C12 C11 Fe1 C7 -84.5(5) . .
C10 C11 Fe1 C12 -116.2(2) . .
C10 C11 Fe1 C6 112.8(6) . .
C12 C11 Fe1 C6 -131.0(6) . .
C14' C13' Fe1 C12' -119.2(2) . .
C12' C13' Fe1 C11 152.9(5) . .
C14' C13' Fe1 C11 33.7(5) . .
C12' C13' Fe1 C9' -109.1(9) . .
C14' C13' Fe1 C9' 131.6(8) . .
C12' C13' Fe1 C11' 39.99(19) . .
C14' C13' Fe1 C11' -79.2(3) . .
C12' C13' Fe1 C10 104.1(4) . .
C14' C13' Fe1 C10 -15.1(4) . .
C12' C13' Fe1 C5' 18.6(15) . .
C14' C13' Fe1 C5' -100.6(15) . .
C12' C13' Fe1 C14' 119.2(2) . .
C12' C13' Fe1 C10' 83.8(3) . .
C14' C13' Fe1 C10' -35.48(17) . .
C12' C13' Fe1 C7 -100.9(6) . .
C14' C13' Fe1 C7 139.9(6) . .
C12' C13' Fe1 C12 -162.8(10) . .
C14' C13' Fe1 C12 77.9(10) . .
C12' C13' Fe1 C6 -59.9(12) . .
C14' C13' Fe1 C6 -179.1(12) . .
C8' C9' Fe1 C12' -31.8(8) . .
C5' C9' Fe1 C12' 84.1(8) . .
C8' C9' Fe1 C11 123.5(5) . .
C5' C9' Fe1 C11 -120.6(5) . .
C8' C9' Fe1 C13' 44.0(9) . .
C5' C9' Fe1 C13' 159.9(9) . .
C8' C9' Fe1 C11' -94.8(7) . .
C5' C9' Fe1 C11' 21.1(6) . .
C8' C9' Fe1 C10 175.7(6) . .
C5' C9' Fe1 C10 -68.5(6) . .
C8' C9' Fe1 C5' -115.87(18) . .
C8' C9' Fe1 C14' 134.5(8) . .
C5' C9' Fe1 C14' -109.6(8) . .
C8' C9' Fe1 C10' -154.6(7) . .
C5' C9' Fe1 C10' -38.8(7) . .
C8' C9' Fe1 C7 28.1(11) . .
C5' C9' Fe1 C7 144.0(11) . .
C8' C9' Fe1 C12 73.6(6) . .
C5' C9' Fe1 C12 -170.5(6) . .
C8' C9' Fe1 C6 -86.9(10) . .
C5' C9' Fe1 C6 29.0(9) . .
C10' C11' Fe1 C12' 119.4(3) . .
C12' C11' Fe1 C11 -93.3(5) . .
C10' C11' Fe1 C11 26.1(5) . .
C12' C11' Fe1 C13' -40.1(2) . .
C10' C11' Fe1 C13' 79.3(3) . .
C12' C11' Fe1 C9' 119.6(6) . .
C10' C11' Fe1 C9' -121.0(6) . .
C12' C11' Fe1 C10 -110.8(6) . .
C10' C11' Fe1 C10 8.6(5) . .
C12' C11' Fe1 C5' 133.7(5) . .
C10' C11' Fe1 C5' -106.9(5) . .
C12' C11' Fe1 C14' -84.0(3) . .
C10' C11' Fe1 C14' 35.43(19) . .
C12' C11' Fe1 C10' -119.4(3) . .
C12' C11' Fe1 C7 84.5(6) . .
C10' C11' Fe1 C7 -156.1(6) . .
C12' C11' Fe1 C12 -51.1(6) . .
C10' C11' Fe1 C12 68.3(5) . .
C12' C11' Fe1 C6 116.4(5) . .
C10' C11' Fe1 C6 -124.2(5) . .
C11 C10 Fe1 C12' 113.4(5) . .
C14 C10 Fe1 C12' -3.3(5) . .
N2 C10 Fe1 C12' -117.6(8) . .
C14 C10 Fe1 C11 -116.7(2) . .
N2 C10 Fe1 C11 129.0(9) . .
C11 C10 Fe1 C13' 70.5(5) . .
C14 C10 Fe1 C13' -46.3(5) . .
N2 C10 Fe1 C13' -160.5(9) . .
C11 C10 Fe1 C9' -85.0(7) . .
C14 C10 Fe1 C9' 158.2(7) . .
N2 C10 Fe1 C9' 44.0(11) . .
C11 C10 Fe1 C11' 154.4(5) . .
C14 C10 Fe1 C11' 37.6(5) . .
N2 C10 Fe1 C11' -76.6(8) . .
C11 C10 Fe1 C5' -128.1(5) . .
C14 C10 Fe1 C5' 115.1(5) . .
N2 C10 Fe1 C5' 0.9(9) . .
C11 C10 Fe1 C14' 47.5(9) . .
C14 C10 Fe1 C14' -69.2(8) . .
N2 C10 Fe1 C14' 176.5(14) . .
C11 C10 Fe1 C10' 171.7(13) . .
C14 C10 Fe1 C10' 55.0(13) . .
N2 C10 Fe1 C10' -59.3(12) . .
C11 C10 Fe1 C7 -50.0(10) . .
C14 C10 Fe1 C7 -166.7(10) . .
N2 C10 Fe1 C7 79.0(14) . .
C11 C10 Fe1 C12 39.34(18) . .
C14 C10 Fe1 C12 -77.4(3) . .
N2 C10 Fe1 C12 168.3(9) . .
C11 C10 Fe1 C6 -118.3(6) . .
C14 C10 Fe1 C6 125.0(6) . .
N2 C10 Fe1 C6 10.7(11) . .
C9' C5' Fe1 C12' -129.3(6) . .
C6' C5' Fe1 C12' -13.0(5) . .
N1 C5' Fe1 C12' 115.0(7) . .
C9' C5' Fe1 C11 91.5(6) . .
C6' C5' Fe1 C11 -152.2(6) . .
N1 C5' Fe1 C11 -24.2(10) . .
C9' C5' Fe1 C13' -144.1(15) . .
C6' C5' Fe1 C13' -27.8(15) . .
N1 C5' Fe1 C13' 100.2(14) . .
C6' C5' Fe1 C9' 116.3(2) . .
N1 C5' Fe1 C9' -115.7(9) . .
C9' C5' Fe1 C11' -164.5(5) . .
C6' C5' Fe1 C11' -48.2(4) . .
N1 C5' Fe1 C11' 79.8(7) . .
C9' C5' Fe1 C10 137.9(5) . .
C6' C5' Fe1 C10 -105.8(5) . .
N1 C5' Fe1 C10 22.2(9) . .
C9' C5' Fe1 C14' 135.0(7) . .
C6' C5' Fe1 C14' -108.7(6) . .
N1 C5' Fe1 C14' 19.3(11) . .
C9' C5' Fe1 C10' 155.2(5) . .
C6' C5' Fe1 C10' -88.5(4) . .
N1 C5' Fe1 C10' 39.4(8) . .
C9' C5' Fe1 C7 -16.3(5) . .
C6' C5' Fe1 C7 100.0(5) . .
N1 C5' Fe1 C7 -132.0(8) . .
C9' C5' Fe1 C12 39.3(18) . .
C6' C5' Fe1 C12 155.6(18) . .
N1 C5' Fe1 C12 -76(2) . .
C9' C5' Fe1 C6 -25.9(8) . .
C6' C5' Fe1 C6 90.4(8) . .
N1 C5' Fe1 C6 -141.6(13) . .
C10' C14' Fe1 C12' -82.9(3) . .
C13' C14' Fe1 C12' 39.7(2) . .
C10' C14' Fe1 C11 125.5(9) . .
C13' C14' Fe1 C11 -111.9(9) . .
C10' C14' Fe1 C13' -122.5(2) . .
C10' C14' Fe1 C9' 106.8(9) . .
C13' C14' Fe1 C9' -130.6(9) . .
C10' C14' Fe1 C11' -36.3(2) . .
C13' C14' Fe1 C11' 86.2(3) . .
C10' C14' Fe1 C10 25.2(8) . .
C13' C14' Fe1 C10 147.8(9) . .
C10' C14' Fe1 C5' 31.4(8) . .
C13' C14' Fe1 C5' 153.9(8) . .
C13' C14' Fe1 C10' 122.5(2) . .
C10' C14' Fe1 C7 157.2(7) . .
C13' C14' Fe1 C7 -80.3(7) . .
C10' C14' Fe1 C12 -165.8(7) . .
C13' C14' Fe1 C12 -43.3(7) . .
C10' C14' Fe1 C6 56.4(14) . .
C13' C14' Fe1 C6 179(74) . .
N2 C10' Fe1 C12' -166.2(9) . .
C11' C10' Fe1 C12' -39.5(2) . .
C14' C10' Fe1 C12' 83.2(4) . .
N2 C10' Fe1 C11 82.6(9) . .
C11' C10' Fe1 C11 -150.7(5) . .
C14' C10' Fe1 C11 -28.0(5) . .
N2 C10' Fe1 C13' 147.2(9) . .
C11' C10' Fe1 C13' -86.2(3) . .
C14' C10' Fe1 C13' 36.5(2) . .
N2 C10' Fe1 C9' -23.0(12) . .
C11' C10' Fe1 C9' 103.7(7) . .
C14' C10' Fe1 C9' -133.7(7) . .
N2 C10' Fe1 C11' -126.6(10) . .
C14' C10' Fe1 C11' 122.7(3) . .
N2 C10' Fe1 C10 76.2(13) . .
C11' C10' Fe1 C10 -157.1(13) . .
C14' C10' Fe1 C10 -34.5(13) . .
N2 C10' Fe1 C5' -48.7(9) . .
C11' C10' Fe1 C5' 77.9(5) . .
C14' C10' Fe1 C5' -159.4(5) . .
N2 C10' Fe1 C14' 110.7(10) . .
C11' C10' Fe1 C14' -122.7(3) . .
N2 C10' Fe1 C7 -19(2) . .
C11' C10' Fe1 C7 108.1(18) . .
C14' C10' Fe1 C7 -129.3(18) . .
N2 C10' Fe1 C12 120.5(9) . .
C11' C10' Fe1 C12 -112.8(5) . .
C14' C10' Fe1 C12 9.8(5) . .
N2 C10' Fe1 C6 -49.3(10) . .
C11' C10' Fe1 C6 77.3(6) . .
C14' C10' Fe1 C6 -160.0(6) . .
C6 C7 Fe1 C12' 104.2(5) . .
C8 C7 Fe1 C12' -139.4(5) . .
C6 C7 Fe1 C11 -132.0(6) . .
C8 C7 Fe1 C11 -15.7(6) . .
C6 C7 Fe1 C13' 157.1(6) . .
C8 C7 Fe1 C13' -86.5(6) . .
C6 C7 Fe1 C9' -32.5(9) . .
C8 C7 Fe1 C9' 83.8(9) . .
C6 C7 Fe1 C11' 50.4(6) . .
C8 C7 Fe1 C11' 166.8(6) . .
C6 C7 Fe1 C10 -95.1(12) . .
C8 C7 Fe1 C10 21.3(12) . .
C6 C7 Fe1 C5' -6.3(4) . .
C8 C7 Fe1 C5' 110.0(5) . .
C6 C7 Fe1 C14' -150.0(8) . .
C8 C7 Fe1 C14' -33.7(8) . .
C6 C7 Fe1 C10' -39.2(19) . .
C8 C7 Fe1 C10' 77(2) . .
C6 C7 Fe1 C12 -176.0(5) . .
C8 C7 Fe1 C12 -59.7(5) . .
C8 C7 Fe1 C6 116.3(2) . .
C13 C12 Fe1 C12' -8.5(5) . .
C11 C12 Fe1 C12' -128.0(5) . .
C13 C12 Fe1 C11 119.5(2) . .
C13 C12 Fe1 C13' 3.9(10) . .
C11 C12 Fe1 C13' -115.6(10) . .
C13 C12 Fe1 C9' -145.2(5) . .
C11 C12 Fe1 C9' 95.2(6) . .
C13 C12 Fe1 C11' 26.0(5) . .
C11 C12 Fe1 C11' -93.5(5) . .
C13 C12 Fe1 C10 78.7(3) . .
C11 C12 Fe1 C10 -40.8(2) . .
C13 C12 Fe1 C5' -178.2(18) . .
C11 C12 Fe1 C5' 62.3(19) . .
C13 C12 Fe1 C14' 73.5(5) . .
C11 C12 Fe1 C14' -46.0(6) . .
C13 C12 Fe1 C10' 64.3(5) . .
C11 C12 Fe1 C10' -55.2(5) . .
C13 C12 Fe1 C7 -126.4(5) . .
C11 C12 Fe1 C7 114.1(5) . .
C13 C12 Fe1 C6 -131.2(8) . .
C11 C12 Fe1 C6 109.3(8) . .
C7 C6 Fe1 C12' -101.8(5) . .
C5 C6 Fe1 C12' 141.6(5) . .
C7 C6 Fe1 C11 78.7(8) . .
C5 C6 Fe1 C11 -37.9(8) . .
C7 C6 Fe1 C13' -56.6(12) . .
C5 C6 Fe1 C13' -173.2(12) . .
C7 C6 Fe1 C9' 37.3(10) . .
C5 C6 Fe1 C9' -79.4(10) . .
C7 C6 Fe1 C11' -149.0(5) . .
C5 C6 Fe1 C11' 94.4(5) . .
C7 C6 Fe1 C10 144.6(7) . .
C5 C6 Fe1 C10 27.9(7) . .
C7 C6 Fe1 C5' 166.4(9) . .
C5 C6 Fe1 C5' 49.8(9) . .
C7 C6 Fe1 C14' 125.2(15) . .
C5 C6 Fe1 C14' 8.5(15) . .
C7 C6 Fe1 C10' 167.7(6) . .
C5 C6 Fe1 C10' 51.1(6) . .
C5 C6 Fe1 C7 -116.6(2) . .
C7 C6 Fe1 C12 7.1(10) . .
C5 C6 Fe1 C12 -109.5(10) . .
C4 O4 Cu1 N1 -117.2(9) . .
C4 O4 Cu1 N2 -5.7(6) . .
C4 O4 Cu1 O3 174.5(6) . .
C4 O4 Cu1 O7 91.0(6) . .
C1 N1 Cu1 O4 -79.7(12) . .
C5 N1 Cu1 O4 91.1(12) . .
C5' N1 Cu1 O4 141.2(9) . .
C1 N1 Cu1 N2 171.5(7) . .
C5 N1 Cu1 N2 -17.7(10) . .
C5' N1 Cu1 N2 32.4(8) . .
C1 N1 Cu1 O3 -10.5(7) . .
C5 N1 Cu1 O3 160.3(9) . .
C5' N1 Cu1 O3 -149.6(8) . .
C1 N1 Cu1 O7 73.0(7) . .
C5 N1 Cu1 O7 -116.2(9) . .
C5' N1 Cu1 O7 -66.0(7) . .
C3 N2 Cu1 O4 10.4(7) . .
C10' N2 Cu1 O4 159.5(8) . .
C10 N2 Cu1 O4 -169.0(8) . .
C3 N2 Cu1 N1 174.0(7) . .
C10' N2 Cu1 N1 -36.9(9) . .
C10 N2 Cu1 N1 -5.3(9) . .
C3 N2 Cu1 O3 12(3) . .
C10' N2 Cu1 O3 161(3) . .
C10 N2 Cu1 O3 -168(3) . .
C3 N2 Cu1 O7 -93.1(7) . .
C10' N2 Cu1 O7 55.9(8) . .
C10 N2 Cu1 O7 87.5(8) . .
C2 O3 Cu1 O4 173.8(6) . .
C2 O3 Cu1 N1 9.8(7) . .
C2 O3 Cu1 N2 172(3) . .
C2 O3 Cu1 O7 -81.8(6) . .
N9 O7 Cu1 O4 -65.9(9) . .
N9 O7 Cu1 N1 122.1(9) . .
N9 O7 Cu1 N2 19.4(9) . .
N9 O7 Cu1 O3 -154.3(9) . .
C3 O2 Cu3 N7 180(100) . .
C3 O2 Cu3 N6 -114.9(8) . .
C3 O2 Cu3 N8 94.5(14) . .
C3 O2 Cu3 N8' 100.8(9) . .
C3 O2 Cu3 O5 -0.9(7) . .
C29 N7 Cu3 O2 -78(9) . .
C28 N7 Cu3 O2 163(8) . .
C27 N7 Cu3 O2 45(9) . .
C29 N7 Cu3 N6 -143.1(10) . .
C28 N7 Cu3 N6 97.3(7) . .
C27 N7 Cu3 N6 -20.3(7) . .
C29 N7 Cu3 N8 7.8(16) . .
C28 N7 Cu3 N8 -111.8(14) . .
C27 N7 Cu3 N8 130.6(14) . .
C29 N7 Cu3 N8' 1.4(11) . .
C28 N7 Cu3 N8' -118.1(8) . .
C27 N7 Cu3 N8' 124.2(8) . .
C29 N7 Cu3 O5 103.0(10) . .
C28 N7 Cu3 O5 -16.6(7) . .
C27 N7 Cu3 O5 -134.2(6) . .
C24 N6 Cu3 O2 -65.4(7) . .
C25 N6 Cu3 O2 54.5(6) . .
C26 N6 Cu3 O2 176.4(6) . .
C24 N6 Cu3 N7 112.4(7) . .
C25 N6 Cu3 N7 -127.7(6) . .
C26 N6 Cu3 N7 -5.8(6) . .
C24 N6 Cu3 N8 37(2) . .
C25 N6 Cu3 N8 157.3(18) . .
C26 N6 Cu3 N8 -80.8(19) . .
C24 N6 Cu3 N8' 32.4(11) . .
C25 N6 Cu3 N8' 152.3(8) . .
C26 N6 Cu3 N8' -85.8(9) . .
C24 N6 Cu3 O5 -145.7(6) . .
C25 N6 Cu3 O5 -25.8(6) . .
C26 N6 Cu3 O5 96.1(6) . .
C31 N8 Cu3 O2 60(3) . .
C30 N8 Cu3 O2 -178(2) . .
C32 N8 Cu3 O2 -66(4) . .
C31 N8 Cu3 N7 -117(3) . .
C30 N8 Cu3 N7 4(2) . .
C32 N8 Cu3 N7 117(4) . .
C31 N8 Cu3 N6 -41(4) . .
C30 N8 Cu3 N6 80(3) . .
C32 N8 Cu3 N6 -168(4) . .
C31 N8 Cu3 N8' -14(7) . .
C30 N8 Cu3 N8' 107(7) . .
C32 N8 Cu3 N8' -141(8) . .
C31 N8 Cu3 O5 142(3) . .
C30 N8 Cu3 O5 -97(3) . .
C32 N8 Cu3 O5 15(4) . .
C30' N8' Cu3 O2 154.2(11) . .
C32' N8' Cu3 O2 -82.3(13) . .
C31' N8' Cu3 O2 39.4(12) . .
C30' N8' Cu3 N7 -23.4(11) . .
C32' N8' Cu3 N7 100.1(14) . .
C31' N8' Cu3 N7 -138.2(12) . .
C30' N8' Cu3 N6 57.3(15) . .
C32' N8' Cu3 N6 -179.2(13) . .
C31' N8' Cu3 N6 -57.5(15) . .
C30' N8' Cu3 N8 -100(7) . .
C32' N8' Cu3 N8 24(7) . .
C31' N8' Cu3 N8 145(7) . .
C30' N8' Cu3 O5 -124.5(11) . .
C32' N8' Cu3 O5 -1.0(14) . .
C31' N8' Cu3 O5 120.7(12) . .
C4 O5 Cu3 O2 5.3(6) . .
C4 O5 Cu3 N7 -174.7(5) . .
C4 O5 Cu3 N6 92.2(6) . .
C4 O5 Cu3 N8 -89.3(10) . .
C4 O5 Cu3 N8' -86.6(7) . .
C15' N3' Cu2 O1 -52.0(11) . .
C17' N3' Cu2 O1 -174.3(8) . .
C16' N3' Cu2 O1 70.9(7) . .
C15' N3' Cu2 N4 131.9(11) . .
C17' N3' Cu2 N4 9.6(8) . .
C16' N3' Cu2 N4 -105.3(8) . .
C15' N3' Cu2 N3 55(5) . .
C17' N3' Cu2 N3 -68(4) . .
C16' N3' Cu2 N3 177(5) . .
C15' N3' Cu2 N5 -146.5(11) . .
C17' N3' Cu2 N5 91.2(11) . .
C16' N3' Cu2 N5 -23.7(12) . .
C15' N3' Cu2 O6 29.5(11) . .
C17' N3' Cu2 O6 -92.8(8) . .
C16' N3' Cu2 O6 152.4(7) . .
C1 O1 Cu2 N3' 108.5(8) . .
C1 O1 Cu2 N4 -170(5) . .
C1 O1 Cu2 N3 93.1(19) . .
C1 O1 Cu2 N5 -99.9(7) . .
C1 O1 Cu2 O6 3.4(7) . .
C18 N4 Cu2 N3' 16.4(8) . .
C19 N4 Cu2 N3' -105.9(9) . .
C20 N4 Cu2 N3' 135.3(7) . .
C18 N4 Cu2 O1 -65(6) . .
C19 N4 Cu2 O1 172(5) . .
C20 N4 Cu2 O1 54(6) . .
C18 N4 Cu2 N3 32.0(19) . .
C19 N4 Cu2 N3 -90(2) . .
C20 N4 Cu2 N3 150.9(19) . .
C18 N4 Cu2 N5 -135.5(7) . .
C19 N4 Cu2 N5 102.2(8) . .
C20 N4 Cu2 N5 -16.6(6) . .
C18 N4 Cu2 O6 121.4(7) . .
C19 N4 Cu2 O6 -0.9(8) . .
C20 N4 Cu2 O6 -119.7(6) . .
C15 N3 Cu2 N3' -135(7) . .
C16 N3 Cu2 N3' -12(5) . .
C17 N3 Cu2 N3' 107(6) . .
C15 N3 Cu2 O1 -60(3) . .
C16 N3 Cu2 O1 63(3) . .
C17 N3 Cu2 O1 -179(3) . .
C15 N3 Cu2 N4 124(3) . .
C16 N3 Cu2 N4 -113(3) . .
C17 N3 Cu2 N4 5(3) . .
C15 N3 Cu2 N5 -177(7) . .
C16 N3 Cu2 N5 -54(8) . .
C17 N3 Cu2 N5 64(7) . .
C15 N3 Cu2 O6 21(3) . .
C16 N3 Cu2 O6 144(3) . .
C17 N3 Cu2 O6 -97(3) . .
C23 N5 Cu2 N3' 149.0(9) . .
C22 N5 Cu2 N3' 25.3(12) . .
C21 N5 Cu2 N3' -92.5(10) . .
C23 N5 Cu2 O1 54.2(7) . .
C22 N5 Cu2 O1 -69.4(7) . .
C21 N5 Cu2 O1 172.8(6) . .
C23 N5 Cu2 N4 -129.5(8) . .
C22 N5 Cu2 N4 106.9(7) . .
C21 N5 Cu2 N4 -10.9(6) . .
C23 N5 Cu2 N3 172(6) . .
C22 N5 Cu2 N3 48(6) . .
C21 N5 Cu2 N3 -69(6) . .
C23 N5 Cu2 O6 -27.1(8) . .
C22 N5 Cu2 O6 -150.7(7) . .
C21 N5 Cu2 O6 91.4(6) . .
C2 O6 Cu2 N3' -93.5(7) . .
C2 O6 Cu2 O1 -4.1(6) . .
C2 O6 Cu2 N4 175.4(6) . .
C2 O6 Cu2 N3 -100.1(14) . .
C2 O6 Cu2 N5 84.6(6) . .
O11 N10 O11 O11 -79(3) 2_675 12_665
O11 N10 O11 O11 180.000(11) 3_465 12_665
O11 N10 O11 O11 39(3) 10_575 12_665
O11 N10 O11 O11 101(3) 11_455 12_665
O11 N10 O11 O11 180.000(14) 2_675 11_455
O11 N10 O11 O11 79(3) 3_465 11_455
O11 N10 O11 O11 -61.8(5) 10_575 11_455
O11 N10 O11 O11 -101(3) 12_665 11_455
